data_2214617
loop_
_publ_author_name
'Govindaswamy, Padavattan'
'S\"uss-Fink, Georg'
'Therrien, Bruno'

_publ_section_title
\m-Oxalato-\k^2^<i>O</i>^1^,<i>O</i>^2^:\k^2^<i>O</i>^1'^,<i>O</i>^2'^-bis[(\h^5^-pentamethylcyclopentadienyl)(trifluoromethanesulfonato-\k<i>O</i>)rhodium(III)]
_journal_coeditor_code DN2210
_journal_issue 8
_journal_name_full 'Acta Crystallographica Section E'
_journal_page_first m2046
_journal_page_last m2046
_journal_paper_doi 10.1107/S1600536807031790
_journal_volume 63
_journal_year 2007
_chemical_formula_iupac '[Rh (C F3 O3 S)2 (C10 H15)2 (C2 O4)]'
_chemical_formula_moiety 'C24 H30 F6 O10 Rh2 S2'
_chemical_formula_sum 'C24 H30 F6 O10 Rh2 S2'
_chemical_formula_weight 862.42
_chemical_name_systematic
;
\m-Oxalato-\k^2^<i>O</i>^1^,<i>O</i>^2^:\k^2^<i>O</i>^1'^,<i>O</i>^2'^-\
bis[(\h^5^-pentamethylcyclopentadienyl)(trifluoromethanesulfonato-\
\k<i>O</i>)rhodium(III)]
;
_space_group_IT_number 61
_symmetry_cell_setting orthorhombic
_symmetry_space_group_name_Hall '-P 2ac 2ab'
_symmetry_space_group_name_H-M 'P b c a'
_atom_sites_solution_hydrogens geom
_atom_sites_solution_primary direct
_atom_sites_solution_secondary difmap
_audit_creation_method SHELXL97
_cell_angle_alpha 90.00
_cell_angle_beta 90.00
_cell_angle_gamma 90.00
_cell_formula_units_Z 20
_cell_length_a 14.5462(5)
_cell_length_b 25.5247(9)
_cell_length_c 41.5719(12)
_cell_measurement_reflns_used 54500
_cell_measurement_temperature 173(2)
_cell_measurement_theta_max 25.69
_cell_measurement_theta_min 1.40
_cell_volume 15435.1(9)
_computing_cell_refinement 'CELL in IPDS Software'
_computing_data_collection 'EXPOSE in IPDS Software (Stoe & Cie, 2000)'
_computing_data_reduction 'INTEGRATE in IPDS Software'
_computing_molecular_graphics 'ORTEP-32 (Farrugia, 1997)'
_computing_publication_material SHELXL97
_computing_structure_refinement 'SHELXL97 (Sheldrick, 1997)'
_computing_structure_solution 'SHELXS97 (Sheldrick, 1997)'
_diffrn_ambient_temperature 173(2)
_diffrn_detector_area_resol_mean 0.81
_diffrn_measured_fraction_theta_full 0.992
_diffrn_measured_fraction_theta_max 0.992
_diffrn_measurement_device_type 'Stoe IPDS'
_diffrn_measurement_method '\f oscillation'
_diffrn_radiation_monochromator graphite
_diffrn_radiation_source 'fine-focus sealed tube'
_diffrn_radiation_type MoK\a
_diffrn_radiation_wavelength 0.71073
_diffrn_reflns_av_R_equivalents 0.0807
_diffrn_reflns_av_sigmaI/netI 0.0446
_diffrn_reflns_limit_h_max 17
_diffrn_reflns_limit_h_min -17
_diffrn_reflns_limit_k_max 30
_diffrn_reflns_limit_k_min -30
_diffrn_reflns_limit_l_max 49
_diffrn_reflns_limit_l_min -49
_diffrn_reflns_number 96861
_diffrn_reflns_theta_full 25.18
_diffrn_reflns_theta_max 25.18
_diffrn_reflns_theta_min 1.60
_diffrn_standards_decay_% 0
_diffrn_standards_interval_time 0
_diffrn_standards_number 0
_exptl_absorpt_coefficient_mu 1.292
_exptl_absorpt_correction_type none
_exptl_crystal_colour orange
_exptl_crystal_density_diffrn 1.856
_exptl_crystal_density_method 'not measured'
_exptl_crystal_description block
_exptl_crystal_F_000 8600
_exptl_crystal_size_max 0.14
_exptl_crystal_size_mid 0.12
_exptl_crystal_size_min 0.07
_refine_diff_density_max 1.565
_refine_diff_density_min -1.335
_refine_ls_extinction_method none
_refine_ls_goodness_of_fit_ref 0.921
_refine_ls_hydrogen_treatment constr
_refine_ls_matrix_type full
_refine_ls_number_parameters 1014
_refine_ls_number_reflns 13761
_refine_ls_number_restraints 0
_refine_ls_restrained_S_all 0.921
_refine_ls_R_factor_all 0.0751
_refine_ls_R_factor_gt 0.0514
_refine_ls_shift/su_max 0.001
_refine_ls_shift/su_mean 0.000
_refine_ls_structure_factor_coef Fsqd
_refine_ls_weighting_details 'calc w = 1/[\s^2^(Fo^2^)+(0.093P)^2^] where P=(Fo^2^+2Fc^2^)/3'
_refine_ls_weighting_scheme calc
_refine_ls_wR_factor_gt 0.1287
_refine_ls_wR_factor_ref 0.1388
_reflns_number_gt 9348
_reflns_number_total 13761
_reflns_threshold_expression I>2\s(I)
_cod_data_source_file dn2210.cif
_cod_data_source_block I
_cod_database_code 2214617
_cod_database_fobs_code 2214617

loop_
_symmetry_equiv_pos_as_xyz
'x, y, z'
'-x+1/2, -y, z+1/2'
'x+1/2, -y+1/2, -z'
'-x, y+1/2, -z+1/2'
'-x, -y, -z'
'x-1/2, y, -z-1/2'
'-x-1/2, y-1/2, z'
'x, -y-1/2, z-1/2'

loop_
_atom_site_type_symbol
_atom_site_label
_atom_site_fract_x
_atom_site_fract_y
_atom_site_fract_z
_atom_site_U_iso_or_equiv
_atom_site_adp_type
_atom_site_calc_flag
_atom_site_refinement_flags
_atom_site_occupancy
C C1 1.0315(3) 0.5081(2) -0.01389(12) 0.0391(12) Uani d . 1
C C2 1.1640(5) 0.3147(3) 0.01750(16) 0.0588(16) Uani d . 1
C C3 0.9400(4) 0.3598(2) -0.07412(13) 0.0443(12) Uani d . 1
C C4 0.9044(4) 0.4097(2) -0.08409(12) 0.0406(12) Uani d . 1
C C5 0.8267(4) 0.4226(2) -0.06401(13) 0.0462(13) Uani d . 1
C C6 0.8111(4) 0.3798(2) -0.04242(14) 0.0503(14) Uani d . 1
C C7 0.8812(4) 0.3406(2) -0.04792(13) 0.0500(14) Uani d . 1
C C8 1.0206(4) 0.3325(2) -0.08704(15) 0.0598(16) Uani d . 1
H H8A 1.0015 0.3081 -0.1033 0.090 Uiso calc R 1
H H8B 1.0511 0.3140 -0.0700 0.090 Uiso calc R 1
H H8C 1.0621 0.3576 -0.0963 0.090 Uiso calc R 1
C C9 0.9418(4) 0.4442(2) -0.10961(13) 0.0527(14) Uani d . 1
H H9A 1.0058 0.4365 -0.1128 0.079 Uiso calc R 1
H H9B 0.9350 0.4801 -0.1033 0.079 Uiso calc R 1
H H9C 0.9089 0.4382 -0.1293 0.079 Uiso calc R 1
C C10 0.7686(4) 0.4703(3) -0.06778(15) 0.0611(17) Uani d . 1
H H10A 0.7321 0.4672 -0.0869 0.092 Uiso calc R 1
H H10B 0.8074 0.5006 -0.0694 0.092 Uiso calc R 1
H H10C 0.7290 0.4738 -0.0495 0.092 Uiso calc R 1
C C11 0.7383(5) 0.3760(3) -0.01753(17) 0.074(2) Uani d . 1
H H11A 0.7288 0.4098 -0.0080 0.112 Uiso calc R 1
H H11B 0.7569 0.3515 -0.0012 0.112 Uiso calc R 1
H H11C 0.6822 0.3642 -0.0273 0.112 Uiso calc R 1
C C12 0.8903(5) 0.2895(2) -0.03125(16) 0.069(2) Uani d . 1
H H12A 0.8658 0.2924 -0.0099 0.104 Uiso calc R 1
H H12B 0.9541 0.2800 -0.0301 0.104 Uiso calc R 1
H H12C 0.8570 0.2632 -0.0429 0.104 Uiso calc R 1
C C13 0.9742(3) -0.0026(2) 0.11045(12) 0.0400(12) Uani d . 1
C C14 1.0392(3) -0.0125(2) 0.08192(12) 0.0379(11) Uani d . 1
C C15 1.1633(4) 0.1778(2) 0.11841(15) 0.0551(15) Uani d . 1
C C16 0.8385(5) -0.1842(3) 0.0717(2) 0.0678(19) Uani d . 1
C C17 0.8417(4) 0.0692(2) 0.02945(14) 0.0491(13) Uani d . 1
C C18 0.9076(4) 0.1071(2) 0.01865(14) 0.0517(14) Uani d . 1
C C19 0.9035(4) 0.1505(2) 0.04029(15) 0.0536(15) Uani d . 1
C C20 0.8358(4) 0.1397(2) 0.06447(14) 0.0516(14) Uani d . 1
C C21 0.7963(4) 0.0900(2) 0.05678(15) 0.0505(14) Uani d . 1
C C22 0.8195(5) 0.0180(3) 0.01308(17) 0.074(2) Uani d . 1
H H22A 0.8069 -0.0083 0.0290 0.111 Uiso calc R 1
H H22B 0.8709 0.0072 0.0002 0.111 Uiso calc R 1
H H22C 0.7665 0.0224 -0.0004 0.111 Uiso calc R 1
C C23 0.9704(5) 0.1014(3) -0.00974(15) 0.080(2) Uani d . 1
H H23A 0.9405 0.1148 -0.0286 0.120 Uiso calc R 1
H H23B 0.9847 0.0650 -0.0129 0.120 Uiso calc R 1
H H23C 1.0260 0.1206 -0.0059 0.120 Uiso calc R 1
C C24 0.9621(5) 0.1984(3) 0.0394(2) 0.082(2) Uani d . 1
H H24A 1.0088 0.1943 0.0233 0.123 Uiso calc R 1
H H24B 0.9904 0.2035 0.0600 0.123 Uiso calc R 1
H H24C 0.9247 0.2283 0.0343 0.123 Uiso calc R 1
C C25 0.8058(5) 0.1742(3) 0.09132(18) 0.079(2) Uani d . 1
H H25A 0.7529 0.1939 0.0848 0.118 Uiso calc R 1
H H25B 0.8548 0.1978 0.0968 0.118 Uiso calc R 1
H H25C 0.7906 0.1531 0.1097 0.118 Uiso calc R 1
C C26 0.7238(4) 0.0620(3) 0.07539(17) 0.072(2) Uani d . 1
H H26A 0.6657 0.0659 0.0647 0.108 Uiso calc R 1
H H26B 0.7201 0.0765 0.0967 0.108 Uiso calc R 1
H H26C 0.7391 0.0254 0.0767 0.108 Uiso calc R 1
C C27 1.1782(4) -0.0841(2) 0.15982(14) 0.0487(13) Uani d . 1
C C28 1.2095(4) -0.1207(3) 0.13588(13) 0.0531(15) Uani d . 1
C C29 1.1499(5) -0.1648(2) 0.13623(15) 0.0570(16) Uani d . 1
C C30 1.0830(4) -0.1569(2) 0.16148(15) 0.0514(14) Uani d . 1
C C31 1.1017(4) -0.1079(2) 0.17603(13) 0.0480(13) Uani d . 1
C C32 1.2214(5) -0.0333(3) 0.1681(2) 0.080(2) Uani d . 1
H H32A 1.1746 -0.0088 0.1743 0.120 Uiso calc R 1
H H32B 1.2538 -0.0200 0.1497 0.120 Uiso calc R 1
H H32C 1.2637 -0.0382 0.1856 0.120 Uiso calc R 1
C C33 1.2895(5) -0.1126(4) 0.11378(19) 0.087(3) Uani d . 1
H H33A 1.3448 -0.1243 0.1241 0.131 Uiso calc R 1
H H33B 1.2948 -0.0761 0.1086 0.131 Uiso calc R 1
H H33C 1.2801 -0.1323 0.0944 0.131 Uiso calc R 1
C C34 1.1527(6) -0.2125(3) 0.11501(19) 0.091(3) Uani d . 1
H H34A 1.1986 -0.2078 0.0986 0.136 Uiso calc R 1
H H34B 1.0937 -0.2174 0.1051 0.136 Uiso calc R 1
H H34C 1.1677 -0.2427 0.1277 0.136 Uiso calc R 1
C C35 1.0088(5) -0.1936(3) 0.1709(2) 0.083(2) Uani d . 1
H H35A 1.0355 -0.2256 0.1786 0.125 Uiso calc R 1
H H35B 0.9706 -0.2008 0.1526 0.125 Uiso calc R 1
H H35C 0.9723 -0.1780 0.1876 0.125 Uiso calc R 1
C C36 1.0491(5) -0.0832(3) 0.20299(15) 0.072(2) Uani d . 1
H H36A 1.0432 -0.0462 0.1991 0.108 Uiso calc R 1
H H36B 1.0812 -0.0887 0.2229 0.108 Uiso calc R 1
H H36C 0.9891 -0.0987 0.2043 0.108 Uiso calc R 1
C C37 0.4624(3) -0.0039(2) 0.18731(12) 0.0384(11) Uani d . 1
C C38 0.5205(3) -0.0195(2) 0.21695(12) 0.0390(11) Uani d . 1
C C39 0.6553(4) 0.1804(2) 0.18413(16) 0.0553(15) Uani d . 1
C C40 0.3237(4) -0.1977(2) 0.21821(14) 0.0522(14) Uani d . 1
C C41 0.3130(4) 0.0706(2) 0.25869(14) 0.0505(14) Uani d . 1
C C42 0.3841(4) 0.0853(2) 0.28069(13) 0.0442(13) Uani d . 1
C C43 0.4207(4) 0.1348(2) 0.27134(13) 0.0466(13) Uani d . 1
C C44 0.3705(4) 0.1521(2) 0.24333(14) 0.0527(15) Uani d . 1
C C45 0.3034(4) 0.1125(3) 0.23583(15) 0.0575(16) Uani d . 1
C C46 0.2558(5) 0.0226(3) 0.26059(19) 0.076(2) Uani d . 1
H H46A 0.2930 -0.0063 0.2675 0.114 Uiso calc R 1
H H46B 0.2304 0.0151 0.2398 0.114 Uiso calc R 1
H H46C 0.2067 0.0280 0.2757 0.114 Uiso calc R 1
C C47 0.4159(5) 0.0529(3) 0.30851(14) 0.0613(16) Uani d . 1
H H47A 0.3786 0.0604 0.3270 0.092 Uiso calc R 1
H H47B 0.4790 0.0610 0.3132 0.092 Uiso calc R 1
H H47C 0.4107 0.0164 0.3032 0.092 Uiso calc R 1
C C48 0.4976(5) 0.1637(3) 0.28670(16) 0.0661(18) Uani d . 1
H H48A 0.4735 0.1877 0.3023 0.099 Uiso calc R 1
H H48B 0.5311 0.1827 0.2706 0.099 Uiso calc R 1
H H48C 0.5381 0.1393 0.2971 0.099 Uiso calc R 1
C C49 0.3849(6) 0.2026(3) 0.22622(17) 0.077(2) Uani d . 1
H H49A 0.3615 0.1999 0.2047 0.115 Uiso calc R 1
H H49B 0.4495 0.2104 0.2255 0.115 Uiso calc R 1
H H49C 0.3532 0.2301 0.2374 0.115 Uiso calc R 1
C C50 0.2391(5) 0.1144(4) 0.20802(18) 0.092(3) Uani d . 1
H H50A 0.1901 0.0898 0.2114 0.137 Uiso calc R 1
H H50B 0.2716 0.1055 0.1887 0.137 Uiso calc R 1
H H50C 0.2142 0.1490 0.2061 0.137 Uiso calc R 1
C C51 0.6346(4) -0.1675(2) 0.15977(13) 0.0457(13) Uani d . 1
C C52 0.6937(4) -0.1253(2) 0.16851(13) 0.0463(13) Uani d . 1
C C53 0.6784(4) -0.0830(2) 0.14610(13) 0.0425(12) Uani d . 1
C C54 0.6131(4) -0.1008(2) 0.12232(12) 0.0414(12) Uani d . 1
C C55 0.5847(4) -0.1530(2) 0.13121(13) 0.0445(13) Uani d . 1
C C56 0.6268(5) -0.2192(2) 0.17659(17) 0.0680(19) Uani d . 1
H H56A 0.6533 -0.2165 0.1977 0.102 Uiso calc R 1
H H56B 0.6588 -0.2455 0.1645 0.102 Uiso calc R 1
H H56C 0.5631 -0.2287 0.1784 0.102 Uiso calc R 1
C C57 0.7554(5) -0.1237(3) 0.19704(15) 0.0683(19) Uani d . 1
H H57A 0.7198 -0.1167 0.2160 0.103 Uiso calc R 1
H H57B 0.8004 -0.0965 0.1942 0.103 Uiso calc R 1
H H57C 0.7860 -0.1568 0.1993 0.103 Uiso calc R 1
C C58 0.7250(4) -0.0311(2) 0.14607(16) 0.0605(16) Uani d . 1
H H58A 0.7470 -0.0233 0.1673 0.091 Uiso calc R 1
H H58B 0.6822 -0.0045 0.1395 0.091 Uiso calc R 1
H H58C 0.7759 -0.0318 0.1314 0.091 Uiso calc R 1
C C59 0.5797(4) -0.0702(3) 0.09428(13) 0.0555(15) Uani d . 1
H H59A 0.6196 -0.0761 0.0762 0.083 Uiso calc R 1
H H59B 0.5793 -0.0336 0.0996 0.083 Uiso calc R 1
H H59C 0.5184 -0.0812 0.0889 0.083 Uiso calc R 1
C C60 0.5175(5) -0.1863(3) 0.11381(17) 0.0672(18) Uani d . 1
H H60A 0.4778 -0.1646 0.1011 0.101 Uiso calc R 1
H H60B 0.4816 -0.2058 0.1291 0.101 Uiso calc R 1
H H60C 0.5498 -0.2102 0.1000 0.101 Uiso calc R 1
F F1 1.2433(3) 0.33377(19) 0.00867(13) 0.0998(16) Uani d . 1
F F2 1.1406(4) 0.27819(18) -0.00349(12) 0.1034(16) Uani d . 1
F F3 1.1777(3) 0.28965(18) 0.04507(11) 0.0923(14) Uani d . 1
F F4 1.2423(3) 0.15588(18) 0.11105(12) 0.0933(15) Uani d . 1
F F5 1.1459(4) 0.21358(18) 0.09601(11) 0.1016(16) Uani d . 1
F F6 1.1757(3) 0.20284(16) 0.14552(9) 0.0769(12) Uani d . 1
F F7 0.8728(4) -0.1847(2) 0.04186(12) 0.1076(16) Uani d . 1
F F8 0.7493(3) -0.18487(19) 0.06909(15) 0.117(2) Uani d . 1
F F9 0.8641(3) -0.22826(15) 0.08649(13) 0.0993(15) Uani d . 1
F F10 0.6248(3) 0.21529(16) 0.20516(11) 0.0833(12) Uani d . 1
F F11 0.7369(3) 0.16407(16) 0.19459(12) 0.0856(13) Uani d . 1
F F12 0.6701(3) 0.20600(16) 0.15684(10) 0.0796(12) Uani d . 1
F F13 0.2999(3) -0.21629(17) 0.24682(9) 0.0864(13) Uani d . 1
F F14 0.2497(3) -0.18010(18) 0.20462(13) 0.0995(16) Uani d . 1
F F15 0.3526(3) -0.23866(17) 0.20171(12) 0.0953(14) Uani d . 1
O O1 0.9168(2) 0.45321(14) 0.00960(8) 0.0426(8) Uani d . 1
O O2 1.0281(2) 0.48145(14) -0.03915(8) 0.0418(8) Uani d . 1
O O3 1.0688(3) 0.38275(16) -0.01157(9) 0.0536(10) Uani d . 1
O O4 1.1133(3) 0.40073(18) 0.04321(11) 0.0729(13) Uani d . 1
O O5 0.9966(3) 0.33538(18) 0.03216(10) 0.0639(11) Uani d . 1
O O6 0.9211(2) 0.03618(13) 0.10880(8) 0.0406(8) Uani d . 1
O O7 1.0301(2) 0.01639(13) 0.05752(9) 0.0433(8) Uani d . 1
O O8 0.9768(2) -0.03439(14) 0.13328(8) 0.0434(9) Uani d . 1
O O9 1.0971(2) -0.04852(14) 0.08478(8) 0.0429(8) Uani d . 1
O O10 1.0642(3) 0.11235(15) 0.08813(9) 0.0493(9) Uani d . 1
O O11 0.9938(3) 0.1610(2) 0.13151(10) 0.0700(13) Uani d . 1
O O12 1.1044(3) 0.09258(18) 0.14326(11) 0.0703(13) Uani d . 1
O O13 0.9753(3) -0.13389(16) 0.09193(10) 0.0590(11) Uani d . 1
O O14 0.8431(4) -0.08431(18) 0.07567(14) 0.0912(17) Uani d . 1
O O15 0.8410(3) -0.1370(2) 0.12555(11) 0.0784(14) Uani d . 1
O O16 0.4153(2) 0.03706(13) 0.18933(8) 0.0398(8) Uani d . 1
O O17 0.5169(2) 0.01011(13) 0.24097(8) 0.0398(8) Uani d . 1
O O18 0.4663(2) -0.03336(14) 0.16307(8) 0.0411(8) Uani d . 1
O O19 0.5681(2) -0.05989(13) 0.21494(8) 0.0408(8) Uani d . 1
O O20 0.5658(2) 0.10736(15) 0.21151(9) 0.0487(9) Uani d . 1
O O21 0.6233(3) 0.09249(17) 0.15768(11) 0.0636(12) Uani d . 1
O O22 0.4952(3) 0.15229(16) 0.16617(9) 0.0522(10) Uani d . 1
O O23 0.4296(3) -0.13721(16) 0.18787(9) 0.0541(10) Uani d . 1
O O24 0.3692(4) -0.10613(18) 0.23837(13) 0.0821(16) Uani d . 1
O O25 0.4860(3) -0.1749(2) 0.23794(11) 0.0737(13) Uani d . 1
S S1 1.07561(10) 0.36392(6) 0.02152(3) 0.0478(3) Uani d . 1
S S2 1.07084(10) 0.13074(6) 0.12138(3) 0.0462(3) Uani d . 1
S S3 0.87774(11) -0.12787(6) 0.09381(4) 0.0569(4) Uani d . 1
S S4 0.57534(9) 0.12732(5) 0.17856(3) 0.0438(3) Uani d . 1
S S5 0.41220(11) -0.14837(6) 0.22184(4) 0.0503(3) Uani d . 1
Rh Rh1 0.94376(3) 0.413555(15) -0.034591(9) 0.03828(12) Uani d . 1
Rh Rh2 0.93884(3) 0.080836(16) 0.066107(10) 0.03821(12) Uani d . 1
Rh Rh3 1.07209(3) -0.096142(16) 0.126428(10) 0.03894(12) Uani d . 1
Rh Rh4 0.43670(3) 0.078921(16) 0.233111(10) 0.03799(12) Uani d . 1
Rh Rh5 0.55463(3) -0.099646(16) 0.169641(9) 0.03729(12) Uani d . 1

loop_
_atom_site_aniso_label
_atom_site_aniso_U_11
_atom_site_aniso_U_22
_atom_site_aniso_U_33
_atom_site_aniso_U_12
_atom_site_aniso_U_13
_atom_site_aniso_U_23
C1 0.037(3) 0.051(3) 0.030(3) 0.004(2) 0.000(2) 0.004(2)
C2 0.059(4) 0.064(4) 0.054(4) 0.001(3) 0.002(3) 0.009(3)
C3 0.049(3) 0.047(3) 0.037(3) 0.001(2) -0.005(2) -0.005(2)
C4 0.042(3) 0.046(3) 0.033(3) -0.006(2) -0.006(2) -0.002(2)
C5 0.047(3) 0.053(3) 0.038(3) -0.004(3) -0.007(2) -0.007(2)
C6 0.048(3) 0.057(3) 0.046(3) -0.012(3) 0.000(3) -0.004(3)
C7 0.062(4) 0.049(3) 0.039(3) -0.013(3) -0.011(3) 0.003(3)
C8 0.065(4) 0.062(4) 0.053(4) 0.015(3) -0.004(3) -0.014(3)
C9 0.066(4) 0.056(3) 0.037(3) -0.006(3) 0.000(3) 0.008(3)
C10 0.051(4) 0.068(4) 0.064(4) 0.016(3) -0.009(3) -0.003(3)
C11 0.056(4) 0.100(5) 0.067(4) -0.026(4) 0.014(3) -0.003(4)
C12 0.103(6) 0.040(3) 0.064(4) -0.017(3) -0.015(4) 0.008(3)
C13 0.040(3) 0.045(3) 0.035(3) -0.004(2) -0.001(2) -0.004(2)
C14 0.035(3) 0.044(3) 0.035(3) -0.005(2) -0.001(2) -0.006(2)
C15 0.060(4) 0.056(4) 0.049(4) -0.004(3) 0.001(3) -0.008(3)
C16 0.052(4) 0.057(4) 0.094(6) 0.009(3) -0.007(4) 0.002(4)
C17 0.052(3) 0.048(3) 0.047(3) 0.002(3) -0.012(3) -0.002(3)
C18 0.047(3) 0.067(4) 0.042(3) 0.006(3) -0.010(3) 0.009(3)
C19 0.053(4) 0.049(3) 0.058(4) 0.001(3) -0.015(3) 0.016(3)
C20 0.049(3) 0.055(3) 0.051(3) 0.014(3) -0.010(3) 0.002(3)
C21 0.041(3) 0.058(3) 0.052(3) -0.003(3) -0.010(3) 0.009(3)
C22 0.078(5) 0.069(4) 0.074(5) -0.009(4) -0.023(4) -0.023(4)
C23 0.075(5) 0.122(6) 0.042(4) -0.003(5) 0.002(3) 0.014(4)
C24 0.091(5) 0.054(4) 0.102(6) -0.020(4) -0.028(5) 0.030(4)
C25 0.078(5) 0.079(5) 0.079(5) 0.033(4) -0.015(4) -0.026(4)
C26 0.049(4) 0.096(5) 0.072(5) -0.014(4) -0.001(3) 0.013(4)
C27 0.044(3) 0.055(3) 0.046(3) 0.001(3) -0.009(3) 0.003(3)
C28 0.046(3) 0.075(4) 0.038(3) 0.014(3) 0.002(3) 0.007(3)
C29 0.066(4) 0.053(3) 0.052(4) 0.019(3) -0.019(3) -0.005(3)
C30 0.046(3) 0.052(3) 0.057(4) 0.006(3) -0.007(3) 0.015(3)
C31 0.046(3) 0.059(3) 0.039(3) 0.014(3) -0.003(2) 0.007(3)
C32 0.069(5) 0.066(4) 0.104(6) -0.018(4) -0.033(4) -0.007(4)
C33 0.052(4) 0.133(7) 0.077(5) 0.021(4) 0.015(4) 0.025(5)
C34 0.115(7) 0.067(5) 0.090(6) 0.041(5) -0.022(5) -0.024(4)
C35 0.075(5) 0.073(5) 0.101(6) -0.012(4) -0.012(4) 0.040(4)
C36 0.079(5) 0.099(5) 0.038(3) 0.029(4) 0.005(3) 0.004(3)
C37 0.034(3) 0.051(3) 0.031(3) -0.003(2) 0.003(2) 0.006(2)
C38 0.036(3) 0.045(3) 0.037(3) -0.004(2) 0.002(2) 0.005(2)
C39 0.047(3) 0.061(4) 0.057(4) -0.005(3) -0.004(3) 0.009(3)
C40 0.061(4) 0.053(3) 0.043(3) -0.004(3) -0.003(3) 0.007(3)
C41 0.041(3) 0.061(4) 0.049(3) 0.005(3) 0.004(3) -0.008(3)
C42 0.043(3) 0.048(3) 0.042(3) 0.009(2) 0.007(2) -0.003(2)
C43 0.050(3) 0.047(3) 0.042(3) 0.008(3) 0.006(3) -0.007(2)
C44 0.057(4) 0.052(3) 0.048(3) 0.018(3) 0.005(3) -0.003(3)
C45 0.041(3) 0.079(4) 0.053(4) 0.021(3) -0.002(3) -0.012(3)
C46 0.061(4) 0.085(5) 0.083(5) -0.020(4) 0.014(4) -0.020(4)
C47 0.079(4) 0.069(4) 0.035(3) 0.007(3) 0.005(3) 0.005(3)
C48 0.068(4) 0.060(4) 0.070(4) -0.003(3) -0.003(3) -0.026(3)
C49 0.108(6) 0.049(4) 0.073(5) 0.033(4) 0.021(4) 0.010(3)
C50 0.066(5) 0.137(7) 0.072(5) 0.047(5) -0.027(4) -0.010(5)
C51 0.048(3) 0.045(3) 0.044(3) 0.008(2) 0.008(3) 0.004(2)
C52 0.044(3) 0.052(3) 0.042(3) 0.007(3) 0.000(3) 0.000(2)
C53 0.041(3) 0.046(3) 0.040(3) 0.003(2) 0.004(2) -0.001(2)
C54 0.040(3) 0.050(3) 0.034(3) 0.006(2) 0.009(2) -0.001(2)
C55 0.044(3) 0.047(3) 0.043(3) 0.000(2) 0.008(2) -0.009(2)
C56 0.088(5) 0.043(3) 0.073(4) 0.017(3) 0.021(4) 0.015(3)
C57 0.058(4) 0.095(5) 0.052(4) 0.020(4) -0.013(3) -0.001(4)
C58 0.051(4) 0.057(4) 0.073(4) -0.013(3) 0.011(3) 0.000(3)
C59 0.062(4) 0.068(4) 0.036(3) 0.009(3) 0.002(3) 0.010(3)
C60 0.066(4) 0.066(4) 0.069(4) -0.004(3) -0.004(4) -0.028(3)
F1 0.059(3) 0.109(4) 0.132(4) 0.015(2) 0.024(3) 0.047(3)
F2 0.125(4) 0.081(3) 0.103(4) 0.034(3) -0.012(3) -0.030(3)
F3 0.094(3) 0.099(3) 0.084(3) 0.028(3) 0.002(3) 0.042(3)
F4 0.052(2) 0.110(3) 0.117(4) -0.019(2) 0.024(2) -0.050(3)
F5 0.129(4) 0.087(3) 0.089(3) -0.050(3) -0.031(3) 0.033(3)
F6 0.078(3) 0.086(3) 0.067(2) -0.022(2) 0.002(2) -0.033(2)
F7 0.128(4) 0.114(4) 0.080(3) -0.018(3) -0.013(3) -0.032(3)
F8 0.058(3) 0.097(3) 0.195(6) -0.019(2) -0.036(3) 0.000(4)
F9 0.101(3) 0.049(2) 0.148(4) -0.001(2) -0.023(3) 0.005(2)
F10 0.100(3) 0.063(2) 0.086(3) -0.015(2) -0.010(2) -0.020(2)
F11 0.055(2) 0.078(3) 0.123(4) -0.013(2) -0.030(2) 0.035(3)
F12 0.073(3) 0.081(3) 0.084(3) -0.019(2) -0.007(2) 0.034(2)
F13 0.104(3) 0.098(3) 0.057(2) -0.035(3) 0.003(2) 0.024(2)
F14 0.056(2) 0.107(3) 0.135(4) -0.017(2) -0.029(3) 0.061(3)
F15 0.107(3) 0.068(3) 0.111(4) -0.018(2) 0.014(3) -0.027(3)
O1 0.044(2) 0.047(2) 0.0361(19) -0.0099(17) 0.0040(16) -0.0039(16)
O2 0.046(2) 0.049(2) 0.0304(18) -0.0051(16) 0.0016(16) -0.0026(16)
O3 0.053(2) 0.067(3) 0.040(2) 0.0027(19) -0.0037(18) 0.0090(19)
O4 0.084(3) 0.070(3) 0.065(3) 0.004(2) -0.027(3) -0.019(2)
O5 0.057(3) 0.074(3) 0.061(3) -0.004(2) 0.009(2) 0.010(2)
O6 0.0412(19) 0.0410(19) 0.0395(19) 0.0063(16) 0.0029(16) 0.0024(15)
O7 0.048(2) 0.043(2) 0.039(2) 0.0052(16) 0.0018(17) 0.0021(17)
O8 0.047(2) 0.044(2) 0.039(2) 0.0018(16) 0.0043(16) 0.0098(16)
O9 0.043(2) 0.047(2) 0.038(2) 0.0066(16) 0.0024(16) 0.0035(16)
O10 0.049(2) 0.055(2) 0.043(2) -0.0056(18) -0.0051(17) -0.0059(18)
O11 0.050(3) 0.096(4) 0.064(3) 0.006(2) 0.003(2) -0.018(3)
O12 0.080(3) 0.069(3) 0.062(3) -0.014(2) -0.026(2) 0.020(2)
O13 0.050(2) 0.064(3) 0.063(3) 0.000(2) 0.008(2) -0.001(2)
O14 0.104(4) 0.056(3) 0.114(4) 0.006(3) -0.045(3) 0.025(3)
O15 0.075(3) 0.096(4) 0.064(3) 0.003(3) 0.026(3) -0.002(3)
O16 0.0405(19) 0.0422(19) 0.0366(19) 0.0063(16) -0.0022(16) -0.0025(15)
O17 0.044(2) 0.0414(19) 0.0335(19) 0.0042(15) -0.0037(16) -0.0047(15)
O18 0.045(2) 0.045(2) 0.0334(19) 0.0063(16) -0.0030(15) -0.0023(15)
O19 0.045(2) 0.044(2) 0.0337(18) 0.0094(16) -0.0009(16) -0.0012(15)
O20 0.046(2) 0.056(2) 0.044(2) -0.0012(17) 0.0009(17) 0.0097(18)
O21 0.069(3) 0.064(3) 0.057(3) 0.009(2) 0.015(2) -0.013(2)
O22 0.047(2) 0.061(2) 0.048(2) 0.0042(19) -0.0104(18) 0.0047(19)
O23 0.052(2) 0.067(3) 0.044(2) -0.0061(19) 0.0072(19) 0.0038(19)
O24 0.094(4) 0.064(3) 0.088(4) -0.011(3) 0.045(3) -0.026(3)
O25 0.062(3) 0.090(3) 0.068(3) -0.002(3) -0.022(2) 0.015(3)
S1 0.0519(8) 0.0532(8) 0.0384(7) 0.0020(6) -0.0049(6) 0.0015(6)
S2 0.0460(8) 0.0532(8) 0.0396(7) -0.0048(6) -0.0030(6) 0.0005(6)
S3 0.0508(9) 0.0528(9) 0.0669(10) 0.0003(7) -0.0049(8) 0.0014(7)
S4 0.0440(7) 0.0475(7) 0.0401(7) -0.0012(6) 0.0009(6) -0.0011(6)
S5 0.0552(9) 0.0530(8) 0.0428(8) -0.0056(7) 0.0078(7) -0.0008(6)
Rh1 0.0412(2) 0.0414(2) 0.0322(2) -0.00294(17) -0.00206(17) -0.00092(17)
Rh2 0.0402(2) 0.0388(2) 0.0356(2) 0.00016(17) -0.00354(17) 0.00255(16)
Rh3 0.0387(2) 0.0404(2) 0.0377(2) 0.00261(17) -0.00280(18) 0.00238(17)
Rh4 0.0390(2) 0.0415(2) 0.0335(2) 0.00419(17) 0.00072(17) -0.00178(16)
Rh5 0.0390(2) 0.0404(2) 0.0325(2) 0.00235(17) 0.00206(17) -0.00098(16)

loop_
_atom_type_symbol
_atom_type_description
_atom_type_scat_dispersion_real
_atom_type_scat_dispersion_imag
_atom_type_scat_source
C C 0.0033 0.0016 'International Tables Vol C Tables 4.2.6.8 and 6.1.1.4'
H H 0.0000 0.0000 'International Tables Vol C Tables 4.2.6.8 and 6.1.1.4'
F F 0.0171 0.0103 'International Tables Vol C Tables 4.2.6.8 and 6.1.1.4'
O O 0.0106 0.0060 'International Tables Vol C Tables 4.2.6.8 and 6.1.1.4'
S S 0.1246 0.1234 'International Tables Vol C Tables 4.2.6.8 and 6.1.1.4'
Rh Rh -1.1178 0.9187 'International Tables Vol C Tables 4.2.6.8 and 6.1.1.4'

loop_
_geom_angle_atom_site_label_1
_geom_angle_atom_site_label_2
_geom_angle_atom_site_label_3
_geom_angle_site_symmetry_1
_geom_angle_site_symmetry_3
_geom_angle
O2 C1 O1 . 5_765 124.8(5)
O2 C1 C1 . 5_765 117.5(6)
O1 C1 C1 5_765 5_765 117.7(6)
F1 C2 F2 . . 107.7(6)
F1 C2 F3 . . 106.8(6)
F2 C2 F3 . . 105.7(6)
F1 C2 S1 . . 113.3(5)
F2 C2 S1 . . 111.7(5)
F3 C2 S1 . . 111.3(5)
C4 C3 C8 . . 127.1(5)
C4 C3 C7 . . 107.5(5)
C8 C3 C7 . . 125.4(5)
C4 C3 Rh1 . . 70.2(3)
C8 C3 Rh1 . . 124.4(4)
C7 C3 Rh1 . . 70.1(3)
C3 C4 C5 . . 108.5(5)
C3 C4 C9 . . 126.9(5)
C5 C4 C9 . . 124.6(5)
C3 C4 Rh1 . . 70.5(3)
C5 C4 Rh1 . . 69.1(3)
C9 C4 Rh1 . . 124.3(4)
C6 C5 C4 . . 108.3(5)
C6 C5 C10 . . 126.9(5)
C4 C5 C10 . . 124.6(5)
C6 C5 Rh1 . . 71.4(3)
C4 C5 Rh1 . . 71.2(3)
C10 C5 Rh1 . . 127.4(4)
C5 C6 C7 . . 108.4(5)
C5 C6 C11 . . 126.8(6)
C7 C6 C11 . . 124.7(6)
C5 C6 Rh1 . . 69.2(3)
C7 C6 Rh1 . . 70.5(3)
C11 C6 Rh1 . . 124.3(4)
C6 C7 C3 . . 107.3(5)
C6 C7 C12 . . 126.7(6)
C3 C7 C12 . . 126.0(6)
C6 C7 Rh1 . . 70.0(3)
C3 C7 Rh1 . . 69.9(3)
C12 C7 Rh1 . . 127.2(4)
C3 C8 H8A . . 109.5
C3 C8 H8B . . 109.5
H8A C8 H8B . . 109.5
C3 C8 H8C . . 109.5
H8A C8 H8C . . 109.5
H8B C8 H8C . . 109.5
C4 C9 H9A . . 109.5
C4 C9 H9B . . 109.5
H9A C9 H9B . . 109.5
C4 C9 H9C . . 109.5
H9A C9 H9C . . 109.5
H9B C9 H9C . . 109.5
C5 C10 H10A . . 109.5
C5 C10 H10B . . 109.5
H10A C10 H10B . . 109.5
C5 C10 H10C . . 109.5
H10A C10 H10C . . 109.5
H10B C10 H10C . . 109.5
C6 C11 H11A . . 109.5
C6 C11 H11B . . 109.5
H11A C11 H11B . . 109.5
C6 C11 H11C . . 109.5
H11A C11 H11C . . 109.5
H11B C11 H11C . . 109.5
C7 C12 H12A . . 109.5
C7 C12 H12B . . 109.5
H12A C12 H12B . . 109.5
C7 C12 H12C . . 109.5
H12A C12 H12C . . 109.5
H12B C12 H12C . . 109.5
O8 C13 O6 . . 124.8(5)
O8 C13 C14 . . 117.4(5)
O6 C13 C14 . . 117.7(5)
O9 C14 O7 . . 125.2(5)
O9 C14 C13 . . 117.4(5)
O7 C14 C13 . . 117.4(5)
F6 C15 F4 . . 106.7(5)
F6 C15 F5 . . 107.1(5)
F4 C15 F5 . . 107.2(6)
F6 C15 S2 . . 111.7(4)
F4 C15 S2 . . 112.5(4)
F5 C15 S2 . . 111.3(4)
F8 C16 F9 . . 107.8(6)
F8 C16 F7 . . 107.1(7)
F9 C16 F7 . . 108.3(6)
F8 C16 S3 . . 111.7(5)
F9 C16 S3 . . 110.5(5)
F7 C16 S3 . . 111.3(5)
C21 C17 C18 . . 108.0(5)
C21 C17 C22 . . 125.9(6)
C18 C17 C22 . . 125.9(6)
C21 C17 Rh2 . . 71.3(3)
C18 C17 Rh2 . . 71.4(3)
C22 C17 Rh2 . . 126.5(4)
C19 C18 C17 . . 107.4(5)
C19 C18 C23 . . 126.7(6)
C17 C18 C23 . . 126.0(6)
C19 C18 Rh2 . . 70.8(3)
C17 C18 Rh2 . . 68.9(3)
C23 C18 Rh2 . . 124.6(4)
C18 C19 C20 . . 108.7(5)
C18 C19 C24 . . 126.6(6)
C20 C19 C24 . . 124.7(6)
C18 C19 Rh2 . . 70.2(3)
C20 C19 Rh2 . . 69.7(3)
C24 C19 Rh2 . . 123.9(4)
C21 C20 C19 . . 106.9(5)
C21 C20 C25 . . 125.1(6)
C19 C20 C25 . . 127.8(6)
C21 C20 Rh2 . . 70.3(3)
C19 C20 Rh2 . . 71.0(3)
C25 C20 Rh2 . . 127.0(4)
C17 C21 C20 . . 109.0(5)
C17 C21 C26 . . 124.4(6)
C20 C21 C26 . . 126.5(6)
C17 C21 Rh2 . . 69.5(3)
C20 C21 Rh2 . . 70.4(3)
C26 C21 Rh2 . . 122.9(4)
C17 C22 H22A . . 109.5
C17 C22 H22B . . 109.5
H22A C22 H22B . . 109.5
C17 C22 H22C . . 109.5
H22A C22 H22C . . 109.5
H22B C22 H22C . . 109.5
C18 C23 H23A . . 109.5
C18 C23 H23B . . 109.5
H23A C23 H23B . . 109.5
C18 C23 H23C . . 109.5
H23A C23 H23C . . 109.5
H23B C23 H23C . . 109.5
C19 C24 H24A . . 109.5
C19 C24 H24B . . 109.5
H24A C24 H24B . . 109.5
C19 C24 H24C . . 109.5
H24A C24 H24C . . 109.5
H24B C24 H24C . . 109.5
C20 C25 H25A . . 109.5
C20 C25 H25B . . 109.5
H25A C25 H25B . . 109.5
C20 C25 H25C . . 109.5
H25A C25 H25C . . 109.5
H25B C25 H25C . . 109.5
C21 C26 H26A . . 109.5
C21 C26 H26B . . 109.5
H26A C26 H26B . . 109.5
C21 C26 H26C . . 109.5
H26A C26 H26C . . 109.5
H26B C26 H26C . . 109.5
C31 C27 C28 . . 107.2(5)
C31 C27 C32 . . 126.1(6)
C28 C27 C32 . . 126.5(6)
C31 C27 Rh3 . . 71.2(3)
C28 C27 Rh3 . . 71.3(3)
C32 C27 Rh3 . . 126.4(4)
C29 C28 C27 . . 108.3(5)
C29 C28 C33 . . 126.1(6)
C27 C28 C33 . . 125.6(7)
C29 C28 Rh3 . . 70.2(3)
C27 C28 Rh3 . . 68.9(3)
C33 C28 Rh3 . . 125.1(4)
C28 C29 C30 . . 107.9(5)
C28 C29 C34 . . 128.2(7)
C30 C29 C34 . . 123.9(7)
C28 C29 Rh3 . . 70.7(3)
C30 C29 Rh3 . . 70.5(3)
C34 C29 Rh3 . . 124.7(4)
C31 C30 C29 . . 107.7(5)
C31 C30 C35 . . 125.8(6)
C29 C30 C35 . . 126.4(6)
C31 C30 Rh3 . . 70.4(3)
C29 C30 Rh3 . . 69.9(3)
C35 C30 Rh3 . . 125.9(4)
C30 C31 C27 . . 108.8(5)
C30 C31 C36 . . 126.5(6)
C27 C31 C36 . . 124.7(6)
C30 C31 Rh3 . . 70.8(3)
C27 C31 Rh3 . . 69.1(3)
C36 C31 Rh3 . . 124.3(4)
C27 C32 H32A . . 109.5
C27 C32 H32B . . 109.5
H32A C32 H32B . . 109.5
C27 C32 H32C . . 109.5
H32A C32 H32C . . 109.5
H32B C32 H32C . . 109.5
C28 C33 H33A . . 109.5
C28 C33 H33B . . 109.5
H33A C33 H33B . . 109.5
C28 C33 H33C . . 109.5
H33A C33 H33C . . 109.5
H33B C33 H33C . . 109.5
C29 C34 H34A . . 109.5
C29 C34 H34B . . 109.5
H34A C34 H34B . . 109.5
C29 C34 H34C . . 109.5
H34A C34 H34C . . 109.5
H34B C34 H34C . . 109.5
C30 C35 H35A . . 109.5
C30 C35 H35B . . 109.5
H35A C35 H35B . . 109.5
C30 C35 H35C . . 109.5
H35A C35 H35C . . 109.5
H35B C35 H35C . . 109.5
C31 C36 H36A . . 109.5
C31 C36 H36B . . 109.5
H36A C36 H36B . . 109.5
C31 C36 H36C . . 109.5
H36A C36 H36C . . 109.5
H36B C36 H36C . . 109.5
O16 C37 O18 . . 125.2(5)
O16 C37 C38 . . 117.4(5)
O18 C37 C38 . . 117.3(5)
O19 C38 O17 . . 125.2(5)
O19 C38 C37 . . 117.6(5)
O17 C38 C37 . . 117.2(5)
F10 C39 F12 . . 106.7(5)
F10 C39 F11 . . 107.1(5)
F12 C39 F11 . . 106.7(5)
F10 C39 S4 . . 112.0(4)
F12 C39 S4 . . 111.5(4)
F11 C39 S4 . . 112.6(4)
F14 C40 F15 . . 108.3(6)
F14 C40 F13 . . 107.4(5)
F15 C40 F13 . . 105.5(5)
F14 C40 S5 . . 112.7(4)
F15 C40 S5 . . 111.6(4)
F13 C40 S5 . . 111.1(4)
C42 C41 C45 . . 107.4(5)
C42 C41 C46 . . 126.0(6)
C45 C41 C46 . . 126.5(6)
C42 C41 Rh4 . . 71.2(3)
C45 C41 Rh4 . . 70.9(3)
C46 C41 Rh4 . . 126.2(4)
C43 C42 C41 . . 109.2(5)
C43 C42 C47 . . 125.8(5)
C41 C42 C47 . . 125.0(5)
C43 C42 Rh4 . . 71.3(3)
C41 C42 Rh4 . . 69.2(3)
C47 C42 Rh4 . . 124.4(4)
C42 C43 C44 . . 107.6(5)
C42 C43 C48 . . 127.2(5)
C44 C43 C48 . . 125.2(6)
C42 C43 Rh4 . . 69.8(3)
C44 C43 Rh4 . . 70.2(3)
C48 C43 Rh4 . . 124.5(4)
C45 C44 C43 . . 107.6(5)
C45 C44 C49 . . 127.0(6)
C43 C44 C49 . . 125.4(6)
C45 C44 Rh4 . . 69.5(3)
C43 C44 Rh4 . . 70.5(3)
C49 C44 Rh4 . . 126.6(4)
C41 C45 C44 . . 108.3(5)
C41 C45 C50 . . 126.8(7)
C44 C45 C50 . . 124.8(7)
C41 C45 Rh4 . . 69.3(3)
C44 C45 Rh4 . . 71.1(3)
C50 C45 Rh4 . . 123.1(5)
C41 C46 H46A . . 109.5
C41 C46 H46B . . 109.5
H46A C46 H46B . . 109.5
C41 C46 H46C . . 109.5
H46A C46 H46C . . 109.5
H46B C46 H46C . . 109.5
C42 C47 H47A . . 109.5
C42 C47 H47B . . 109.5
H47A C47 H47B . . 109.5
C42 C47 H47C . . 109.5
H47A C47 H47C . . 109.5
H47B C47 H47C . . 109.5
C43 C48 H48A . . 109.5
C43 C48 H48B . . 109.5
H48A C48 H48B . . 109.5
C43 C48 H48C . . 109.5
H48A C48 H48C . . 109.5
H48B C48 H48C . . 109.5
C44 C49 H49A . . 109.5
C44 C49 H49B . . 109.5
H49A C49 H49B . . 109.5
C44 C49 H49C . . 109.5
H49A C49 H49C . . 109.5
H49B C49 H49C . . 109.5
C45 C50 H50A . . 109.5
C45 C50 H50B . . 109.5
H50A C50 H50B . . 109.5
C45 C50 H50C . . 109.5
H50A C50 H50C . . 109.5
H50B C50 H50C . . 109.5
C52 C51 C55 . . 108.6(5)
C52 C51 C56 . . 126.4(6)
C55 C51 C56 . . 125.0(6)
C52 C51 Rh5 . . 70.4(3)
C55 C51 Rh5 . . 71.0(3)
C56 C51 Rh5 . . 125.8(4)
C51 C52 C53 . . 108.0(5)
C51 C52 C57 . . 126.0(6)
C53 C52 C57 . . 125.9(6)
C51 C52 Rh5 . . 70.4(3)
C53 C52 Rh5 . . 68.8(3)
C57 C52 Rh5 . . 123.2(4)
C52 C53 C54 . . 107.8(5)
C52 C53 C58 . . 126.6(5)
C54 C53 C58 . . 125.5(5)
C52 C53 Rh5 . . 71.2(3)
C54 C53 Rh5 . . 72.0(3)
C58 C53 Rh5 . . 125.0(4)
C55 C54 C53 . . 107.7(5)
C55 C54 C59 . . 126.3(5)
C53 C54 C59 . . 125.9(5)
C55 C54 Rh5 . . 70.4(3)
C53 C54 Rh5 . . 68.2(3)
C59 C54 Rh5 . . 125.6(4)
C51 C55 C54 . . 107.7(5)
C51 C55 C60 . . 125.9(5)
C54 C55 C60 . . 126.4(5)
C51 C55 Rh5 . . 69.6(3)
C54 C55 Rh5 . . 70.3(3)
C60 C55 Rh5 . . 126.3(4)
C51 C56 H56A . . 109.5
C51 C56 H56B . . 109.5
H56A C56 H56B . . 109.5
C51 C56 H56C . . 109.5
H56A C56 H56C . . 109.5
H56B C56 H56C . . 109.5
C52 C57 H57A . . 109.5
C52 C57 H57B . . 109.5
H57A C57 H57B . . 109.5
C52 C57 H57C . . 109.5
H57A C57 H57C . . 109.5
H57B C57 H57C . . 109.5
C53 C58 H58A . . 109.5
C53 C58 H58B . . 109.5
H58A C58 H58B . . 109.5
C53 C58 H58C . . 109.5
H58A C58 H58C . . 109.5
H58B C58 H58C . . 109.5
C54 C59 H59A . . 109.5
C54 C59 H59B . . 109.5
H59A C59 H59B . . 109.5
C54 C59 H59C . . 109.5
H59A C59 H59C . . 109.5
H59B C59 H59C . . 109.5
C55 C60 H60A . . 109.5
C55 C60 H60B . . 109.5
H60A C60 H60B . . 109.5
C55 C60 H60C . . 109.5
H60A C60 H60C . . 109.5
H60B C60 H60C . . 109.5
C1 O1 Rh1 5_765 . 112.7(3)
C1 O2 Rh1 . . 112.9(3)
S1 O3 Rh1 . . 125.7(2)
C13 O6 Rh2 . . 113.1(3)
C14 O7 Rh2 . . 112.3(3)
C13 O8 Rh3 . . 113.6(3)
C14 O9 Rh3 . . 112.2(3)
S2 O10 Rh2 . . 124.6(2)
S3 O13 Rh3 . . 123.1(3)
C37 O16 Rh4 . . 113.3(3)
C38 O17 Rh4 . . 113.4(3)
C37 O18 Rh5 . . 113.4(3)
C38 O19 Rh5 . . 113.5(3)
S4 O20 Rh4 . . 125.1(2)
S5 O23 Rh5 . . 124.3(2)
O4 S1 O5 . . 116.9(3)
O4 S1 O3 . . 114.1(3)
O5 S1 O3 . . 113.9(3)
O4 S1 C2 . . 104.3(3)
O5 S1 C2 . . 104.2(3)
O3 S1 C2 . . 101.0(3)
O12 S2 O11 . . 117.0(3)
O12 S2 O10 . . 114.1(3)
O11 S2 O10 . . 113.7(2)
O12 S2 C15 . . 104.1(3)
O11 S2 C15 . . 104.1(3)
O10 S2 C15 . . 101.4(3)
O13 S3 O14 . . 113.8(3)
O13 S3 O15 . . 113.6(3)
O14 S3 O15 . . 118.4(4)
O13 S3 C16 . . 101.6(3)
O14 S3 C16 . . 103.9(3)
O15 S3 C16 . . 102.7(3)
O21 S4 O22 . . 117.4(3)
O21 S4 O20 . . 113.5(3)
O22 S4 O20 . . 114.5(2)
O21 S4 C39 . . 103.4(3)
O22 S4 C39 . . 103.8(3)
O20 S4 C39 . . 101.7(3)
O24 S5 O25 . . 117.4(3)
O24 S5 O23 . . 113.3(3)
O25 S5 O23 . . 114.4(3)
O24 S5 C40 . . 104.8(3)
O25 S5 C40 . . 104.1(3)
O23 S5 C40 . . 100.3(3)
C5 Rh1 O2 . . 108.95(18)
C5 Rh1 O1 . . 107.42(18)
O2 Rh1 O1 . . 78.27(13)
C5 Rh1 C6 . . 39.4(2)
O2 Rh1 C6 . . 146.48(19)
O1 Rh1 C6 . . 99.01(18)
C5 Rh1 C4 . . 39.7(2)
O2 Rh1 C4 . . 96.07(16)
O1 Rh1 C4 . . 143.24(18)
C6 Rh1 C4 . . 66.0(2)
C5 Rh1 C3 . . 66.7(2)
O2 Rh1 C3 . . 117.87(18)
O1 Rh1 C3 . . 163.71(17)
C6 Rh1 C3 . . 66.5(2)
C4 Rh1 C3 . . 39.2(2)
C5 Rh1 C7 . . 66.6(2)
O2 Rh1 C7 . . 157.93(18)
O1 Rh1 C7 . . 123.80(18)
C6 Rh1 C7 . . 39.5(2)
C4 Rh1 C7 . . 66.3(2)
C3 Rh1 C7 . . 40.1(2)
C5 Rh1 O3 . . 163.43(19)
O2 Rh1 O3 . . 81.56(15)
O1 Rh1 O3 . . 86.96(14)
C6 Rh1 O3 . . 131.9(2)
C4 Rh1 O3 . . 128.56(18)
C3 Rh1 O3 . . 97.24(18)
C7 Rh1 O3 . . 98.80(19)
C17 Rh2 C21 . . 39.3(2)
C17 Rh2 C20 . . 66.6(2)
C21 Rh2 C20 . . 39.3(2)
C17 Rh2 O6 . . 116.64(19)
C21 Rh2 O6 . . 95.33(18)
C20 Rh2 O6 . . 108.69(19)
C17 Rh2 C18 . . 39.6(2)
C21 Rh2 C18 . . 65.7(2)
C20 Rh2 C18 . . 66.3(2)
O6 Rh2 C18 . . 156.26(19)
C17 Rh2 C19 . . 65.9(2)
C21 Rh2 C19 . . 65.3(2)
C20 Rh2 C19 . . 39.3(2)
O6 Rh2 C19 . . 146.7(2)
C18 Rh2 C19 . . 39.1(2)
C17 Rh2 O7 . . 100.79(18)
C21 Rh2 O7 . . 131.27(19)
C20 Rh2 O7 . . 167.11(19)
O6 Rh2 O7 . . 78.63(13)
C18 Rh2 O7 . . 102.65(19)
C19 Rh2 O7 . . 134.7(2)
C17 Rh2 O10 . . 156.14(19)
C21 Rh2 O10 . . 148.0(2)
C20 Rh2 O10 . . 109.91(19)
O6 Rh2 O10 . . 87.09(14)
C18 Rh2 O10 . . 116.6(2)
C19 Rh2 O10 . . 95.96(19)
O7 Rh2 O10 . . 80.55(14)
C27 Rh3 O8 . . 106.46(19)
C27 Rh3 C29 . . 66.6(2)
O8 Rh3 C29 . . 159.4(2)
C27 Rh3 C31 . . 39.7(2)
O8 Rh3 C31 . . 96.12(18)
C29 Rh3 C31 . . 65.8(2)
C27 Rh3 C28 . . 39.8(2)
O8 Rh3 C28 . . 143.9(2)
C29 Rh3 C28 . . 39.0(2)
C31 Rh3 C28 . . 65.8(2)
C27 Rh3 C30 . . 66.4(2)
O8 Rh3 C30 . . 119.82(19)
C29 Rh3 C30 . . 39.7(2)
C31 Rh3 C30 . . 38.8(2)
C28 Rh3 C30 . . 65.9(2)
C27 Rh3 O9 . . 109.00(19)
O8 Rh3 O9 . . 78.37(13)
C29 Rh3 O9 . . 122.1(2)
C31 Rh3 O9 . . 145.8(2)
C28 Rh3 O9 . . 98.96(18)
C30 Rh3 O9 . . 161.76(19)
C27 Rh3 O13 . . 162.48(19)
O8 Rh3 O13 . . 89.70(14)
C29 Rh3 O13 . . 95.9(2)
C31 Rh3 O13 . . 133.7(2)
C28 Rh3 O13 . . 125.7(2)
C30 Rh3 O13 . . 99.9(2)
O9 Rh3 O13 . . 80.39(15)
C41 Rh4 C45 . . 39.8(2)
C41 Rh4 C42 . . 39.5(2)
C45 Rh4 C42 . . 65.8(2)
C41 Rh4 O16 . . 104.84(19)
C45 Rh4 O16 . . 96.54(19)
C42 Rh4 O16 . . 141.17(18)
C41 Rh4 O17 . . 107.91(19)
C45 Rh4 O17 . . 145.4(2)
C42 Rh4 O17 . . 96.74(17)
O16 Rh4 O17 . . 78.36(13)
C41 Rh4 C44 . . 66.6(2)
C45 Rh4 C44 . . 39.4(2)
C42 Rh4 C44 . . 65.6(2)
O16 Rh4 C44 . . 122.66(19)
O17 Rh4 C44 . . 158.81(18)
C41 Rh4 C43 . . 66.4(2)
C45 Rh4 C43 . . 66.0(2)
C42 Rh4 C43 . . 38.9(2)
O16 Rh4 C43 . . 161.43(18)
O17 Rh4 C43 . . 119.49(18)
C44 Rh4 C43 . . 39.3(2)
C41 Rh4 O20 . . 165.70(19)
C45 Rh4 O20 . . 131.8(2)
C42 Rh4 O20 . . 131.31(19)
O16 Rh4 O20 . . 86.67(14)
O17 Rh4 O20 . . 82.41(14)
C44 Rh4 O20 . . 100.2(2)
C43 Rh4 O20 . . 100.08(19)
C53 Rh5 C52 . . 40.0(2)
C53 Rh5 C51 . . 66.7(2)
C52 Rh5 C51 . . 39.2(2)
C53 Rh5 O18 . . 107.19(17)
C52 Rh5 O18 . . 144.16(18)
C51 Rh5 O18 . . 161.25(18)
C53 Rh5 C54 . . 39.9(2)
C52 Rh5 C54 . . 66.3(2)
C51 Rh5 C54 . . 66.1(2)
O18 Rh5 C54 . . 97.60(17)
C53 Rh5 C55 . . 66.8(2)
C52 Rh5 C55 . . 66.0(2)
C51 Rh5 C55 . . 39.4(2)
O18 Rh5 C55 . . 121.94(18)
C54 Rh5 C55 . . 39.3(2)
C53 Rh5 O19 . . 103.60(17)
C52 Rh5 O19 . . 94.46(17)
C51 Rh5 O19 . . 120.26(18)
O18 Rh5 O19 . . 78.08(13)
C54 Rh5 O19 . . 140.80(18)
C55 Rh5 O19 . . 159.13(18)
C53 Rh5 O23 . . 164.74(18)
C52 Rh5 O23 . . 131.50(19)
C51 Rh5 O23 . . 99.46(19)
O18 Rh5 O23 . . 83.80(15)
C54 Rh5 O23 . . 129.85(18)
C55 Rh5 O23 . . 98.58(18)
O19 Rh5 O23 . . 88.81(14)

loop_
_geom_bond_atom_site_label_1
_geom_bond_atom_site_label_2
_geom_bond_site_symmetry_2
_geom_bond_distance
_geom_bond_publ_flag
C1 O2 . 1.252(6) ?
C1 O1 5_765 1.253(6) ?
C1 C1 5_765 1.532(10) ?
C2 F1 . 1.305(7) ?
C2 F2 . 1.321(8) ?
C2 F3 . 1.328(7) ?
C2 S1 . 1.805(7) ?
C3 C4 . 1.437(7) ?
C3 C8 . 1.466(8) ?
C3 C7 . 1.468(8) ?
C3 Rh1 . 2.142(5) ?
C4 C5 . 1.443(8) ?
C4 C9 . 1.481(7) ?
C4 Rh1 . 2.138(5) ?
C5 C6 . 1.432(8) ?
C5 C10 . 1.491(8) ?
C5 Rh1 . 2.109(5) ?
C6 C7 . 1.446(8) ?
C6 C11 . 1.484(8) ?
C6 Rh1 . 2.138(5) ?
C7 C12 . 1.483(8) ?
C7 Rh1 . 2.145(5) ?
C8 H8A . 0.9600 ?
C8 H8B . 0.9600 ?
C8 H8C . 0.9600 ?
C9 H9A . 0.9600 ?
C9 H9B . 0.9600 ?
C9 H9C . 0.9600 ?
C10 H10A . 0.9600 ?
C10 H10B . 0.9600 ?
C10 H10C . 0.9600 ?
C11 H11A . 0.9600 ?
C11 H11B . 0.9600 ?
C11 H11C . 0.9600 ?
C12 H12A . 0.9600 ?
C12 H12B . 0.9600 ?
C12 H12C . 0.9600 ?
C13 O8 . 1.250(6) ?
C13 O6 . 1.257(6) ?
C13 C14 . 1.538(7) ?
C14 O9 . 1.253(6) ?
C14 O7 . 1.260(6) ?
C15 F6 . 1.308(7) ?
C15 F4 . 1.315(7) ?
C15 F5 . 1.328(7) ?
C15 S2 . 1.807(6) ?
C16 F8 . 1.302(8) ?
C16 F9 . 1.335(8) ?
C16 F7 . 1.338(9) ?
C16 S3 . 1.799(7) ?
C17 C21 . 1.418(8) ?
C17 C18 . 1.435(8) ?
C17 C22 . 1.508(8) ?
C17 Rh2 . 2.099(5) ?
C18 C19 . 1.429(9) ?
C18 C23 . 1.499(9) ?
C18 Rh2 . 2.133(5) ?
C19 C20 . 1.434(8) ?
C19 C24 . 1.489(8) ?
C19 Rh2 . 2.140(5) ?
C20 C21 . 1.429(8) ?
C20 C25 . 1.487(8) ?
C20 Rh2 . 2.124(6) ?
C21 C26 . 1.490(8) ?
C21 Rh2 . 2.123(5) ?
C22 H22A . 0.9600 ?
C22 H22B . 0.9600 ?
C22 H22C . 0.9600 ?
C23 H23A . 0.9600 ?
C23 H23B . 0.9600 ?
C23 H23C . 0.9600 ?
C24 H24A . 0.9600 ?
C24 H24B . 0.9600 ?
C24 H24C . 0.9600 ?
C25 H25A . 0.9600 ?
C25 H25B . 0.9600 ?
C25 H25C . 0.9600 ?
C26 H26A . 0.9600 ?
C26 H26B . 0.9600 ?
C26 H26C . 0.9600 ?
C27 C31 . 1.436(8) ?
C27 C28 . 1.439(8) ?
C27 C32 . 1.482(8) ?
C27 Rh3 . 2.099(5) ?
C28 C29 . 1.422(9) ?
C28 C33 . 1.496(8) ?
C28 Rh3 . 2.132(6) ?
C29 C30 . 1.445(9) ?
C29 C34 . 1.504(9) ?
C29 Rh3 . 2.125(6) ?
C30 C31 . 1.415(9) ?
C30 C35 . 1.482(9) ?
C30 Rh3 . 2.133(6) ?
C31 C36 . 1.496(8) ?
C31 Rh3 . 2.128(5) ?
C32 H32A . 0.9600 ?
C32 H32B . 0.9600 ?
C32 H32C . 0.9600 ?
C33 H33A . 0.9600 ?
C33 H33B . 0.9600 ?
C33 H33C . 0.9600 ?
C34 H34A . 0.9600 ?
C34 H34B . 0.9600 ?
C34 H34C . 0.9600 ?
C35 H35A . 0.9600 ?
C35 H35B . 0.9600 ?
C35 H35C . 0.9600 ?
C36 H36A . 0.9600 ?
C36 H36B . 0.9600 ?
C36 H36C . 0.9600 ?
C37 O16 . 1.253(6) ?
C37 O18 . 1.259(6) ?
C37 C38 . 1.546(7) ?
C38 O19 . 1.246(6) ?
C38 O17 . 1.253(6) ?
C39 F10 . 1.325(7) ?
C39 F12 . 1.327(7) ?
C39 F11 . 1.331(7) ?
C39 S4 . 1.800(6) ?
C40 F14 . 1.296(7) ?
C40 F15 . 1.318(7) ?
C40 F13 . 1.326(7) ?
C40 S5 . 1.808(6) ?
C41 C42 . 1.430(8) ?
C41 C45 . 1.436(9) ?
C41 C46 . 1.484(8) ?
C41 Rh4 . 2.100(6) ?
C42 C43 . 1.425(8) ?
C42 C47 . 1.496(8) ?
C42 Rh4 . 2.127(5) ?
C43 C44 . 1.444(8) ?
C43 C48 . 1.484(8) ?
C43 Rh4 . 2.148(5) ?
C44 C45 . 1.439(9) ?
C44 C49 . 1.487(9) ?
C44 Rh4 . 2.144(5) ?
C45 C50 . 1.488(9) ?
C45 Rh4 . 2.122(6) ?
C46 H46A . 0.9600 ?
C46 H46B . 0.9600 ?
C46 H46C . 0.9600 ?
C47 H47A . 0.9600 ?
C47 H47B . 0.9600 ?
C47 H47C . 0.9600 ?
C48 H48A . 0.9600 ?
C48 H48B . 0.9600 ?
C48 H48C . 0.9600 ?
C49 H49A . 0.9600 ?
C49 H49B . 0.9600 ?
C49 H49C . 0.9600 ?
C50 H50A . 0.9600 ?
C50 H50B . 0.9600 ?
C50 H50C . 0.9600 ?
C51 C52 . 1.426(8) ?
C51 C55 . 1.440(8) ?
C51 C56 . 1.497(8) ?
C51 Rh5 . 2.127(5) ?
C52 C53 . 1.444(8) ?
C52 C57 . 1.488(8) ?
C52 Rh5 . 2.127(5) ?
C53 C54 . 1.445(8) ?
C53 C58 . 1.488(8) ?
C53 Rh5 . 2.093(5) ?
C54 C55 . 1.443(8) ?
C54 C59 . 1.485(7) ?
C54 Rh5 . 2.144(5) ?
C55 C60 . 1.484(8) ?
C55 Rh5 . 2.145(5) ?
C56 H56A . 0.9600 ?
C56 H56B . 0.9600 ?
C56 H56C . 0.9600 ?
C57 H57A . 0.9600 ?
C57 H57B . 0.9600 ?
C57 H57C . 0.9600 ?
C58 H58A . 0.9600 ?
C58 H58B . 0.9600 ?
C58 H58C . 0.9600 ?
C59 H59A . 0.9600 ?
C59 H59B . 0.9600 ?
C59 H59C . 0.9600 ?
C60 H60A . 0.9600 ?
C60 H60B . 0.9600 ?
C60 H60C . 0.9600 ?
O1 C1 5_765 1.253(6) ?
O1 Rh1 . 2.134(3) y
O2 Rh1 . 2.132(3) y
O3 S1 . 1.460(4) y
O3 Rh1 . 2.201(4) y
O4 S1 . 1.413(4) y
O5 S1 . 1.431(4) y
O6 Rh2 . 2.125(3) y
O7 Rh2 . 2.144(3) y
O8 Rh3 . 2.118(4) y
O9 Rh3 . 2.147(3) y
O10 S2 . 1.463(4) y
O10 Rh2 . 2.193(4) y
O11 S2 . 1.425(5) y
O12 S2 . 1.419(4) y
O13 S3 . 1.430(4) y
O13 Rh3 . 2.229(4) y
O14 S3 . 1.435(4) y
O15 S3 . 1.442(5) y
O16 Rh4 . 2.133(3) y
O17 Rh4 . 2.133(3) y
O18 Rh5 . 2.142(3) y
O19 Rh5 . 2.148(3) y
O20 S4 . 1.468(4) y
O20 Rh4 . 2.205(4) y
O21 S4 . 1.425(4) y
O22 S4 . 1.425(4) y
O23 S5 . 1.463(4) y
O23 Rh5 . 2.191(4) y
O24 S5 . 1.423(5) y
O25 S5 . 1.435(5) y

loop_
_geom_torsion_atom_site_label_1
_geom_torsion_atom_site_label_2
_geom_torsion_atom_site_label_3
_geom_torsion_atom_site_label_4
_geom_torsion_site_symmetry_1
_geom_torsion
C8 C3 C4 C5 . -177.5(5)
C7 C3 C4 C5 . 1.7(6)
Rh1 C3 C4 C5 . -58.8(4)
C8 C3 C4 C9 . 0.1(9)
C7 C3 C4 C9 . 179.3(5)
Rh1 C3 C4 C9 . 118.8(5)
C8 C3 C4 Rh1 . -118.7(6)
C7 C3 C4 Rh1 . 60.5(4)
C3 C4 C5 C6 . -2.4(6)
C9 C4 C5 C6 . 179.8(5)
Rh1 C4 C5 C6 . -62.2(4)
C3 C4 C5 C10 . -177.3(5)
C9 C4 C5 C10 . 5.0(8)
Rh1 C4 C5 C10 . 123.0(5)
C3 C4 C5 Rh1 . 59.7(4)
C9 C4 C5 Rh1 . -118.0(5)
C4 C5 C6 C7 . 2.2(6)
C10 C5 C6 C7 . 176.9(5)
Rh1 C5 C6 C7 . -59.8(4)
C4 C5 C6 C11 . -179.9(5)
C10 C5 C6 C11 . -5.2(10)
Rh1 C5 C6 C11 . 118.0(6)
C4 C5 C6 Rh1 . 62.1(4)
C10 C5 C6 Rh1 . -123.3(6)
C5 C6 C7 C3 . -1.2(6)
C11 C6 C7 C3 . -179.1(5)
Rh1 C6 C7 C3 . -60.2(4)
C5 C6 C7 C12 . -178.9(5)
C11 C6 C7 C12 . 3.2(9)
Rh1 C6 C7 C12 . 122.1(6)
C5 C6 C7 Rh1 . 59.0(4)
C11 C6 C7 Rh1 . -118.9(6)
C4 C3 C7 C6 . -0.3(6)
C8 C3 C7 C6 . 178.9(5)
Rh1 C3 C7 C6 . 60.3(4)
C4 C3 C7 C12 . 177.4(5)
C8 C3 C7 C12 . -3.4(9)
Rh1 C3 C7 C12 . -122.0(6)
C4 C3 C7 Rh1 . -60.6(4)
C8 C3 C7 Rh1 . 118.6(5)
O8 C13 C14 O9 . -7.2(7)
O6 C13 C14 O9 . 174.3(4)
O8 C13 C14 O7 . 173.0(4)
O6 C13 C14 O7 . -5.5(7)
C21 C17 C18 C19 . 1.7(6)
C22 C17 C18 C19 . 177.3(6)
Rh2 C17 C18 C19 . -60.6(4)
C21 C17 C18 C23 . -179.5(6)
C22 C17 C18 C23 . -3.9(10)
Rh2 C17 C18 C23 . 118.2(6)
C21 C17 C18 Rh2 . 62.3(4)
C22 C17 C18 Rh2 . -122.1(6)
C17 C18 C19 C20 . 0.2(6)
C23 C18 C19 C20 . -178.6(6)
Rh2 C18 C19 C20 . -59.3(4)
C17 C18 C19 C24 . 177.5(6)
C23 C18 C19 C24 . -1.3(10)
Rh2 C18 C19 C24 . 118.0(6)
C17 C18 C19 Rh2 . 59.5(4)
C23 C18 C19 Rh2 . -119.3(6)
C18 C19 C20 C21 . -1.9(6)
C24 C19 C20 C21 . -179.3(5)
Rh2 C19 C20 C21 . -61.5(4)
C18 C19 C20 C25 . -177.9(6)
C24 C19 C20 C25 . 4.7(10)
Rh2 C19 C20 C25 . 122.5(6)
C18 C19 C20 Rh2 . 59.5(4)
C24 C19 C20 Rh2 . -117.8(6)
C18 C17 C21 C20 . -2.9(6)
C22 C17 C21 C20 . -178.5(5)
Rh2 C17 C21 C20 . 59.5(4)
C18 C17 C21 C26 . -178.9(5)
C22 C17 C21 C26 . 5.5(9)
Rh2 C17 C21 C26 . -116.5(6)
C18 C17 C21 Rh2 . -62.4(4)
C22 C17 C21 Rh2 . 122.0(6)
C19 C20 C21 C17 . 3.0(6)
C25 C20 C21 C17 . 179.1(5)
Rh2 C20 C21 C17 . -58.9(4)
C19 C20 C21 C26 . 178.9(6)
C25 C20 C21 C26 . -5.0(9)
Rh2 C20 C21 C26 . 116.9(6)
C19 C20 C21 Rh2 . 61.9(4)
C25 C20 C21 Rh2 . -122.0(6)
C31 C27 C28 C29 . 3.2(6)
C32 C27 C28 C29 . 178.6(6)
Rh3 C27 C28 C29 . -59.4(4)
C31 C27 C28 C33 . -178.6(6)
C32 C27 C28 C33 . -3.2(10)
Rh3 C27 C28 C33 . 118.8(6)
C31 C27 C28 Rh3 . 62.6(4)
C32 C27 C28 Rh3 . -122.0(6)
C27 C28 C29 C30 . -2.4(6)
C33 C28 C29 C30 . 179.4(6)
Rh3 C28 C29 C30 . -61.0(4)
C27 C28 C29 C34 . 178.1(6)
C33 C28 C29 C34 . -0.1(10)
Rh3 C28 C29 C34 . 119.5(6)
C27 C28 C29 Rh3 . 58.6(4)
C33 C28 C29 Rh3 . -119.6(6)
C28 C29 C30 C31 . 0.7(6)
C34 C29 C30 C31 . -179.8(6)
Rh3 C29 C30 C31 . -60.5(4)
C28 C29 C30 C35 . -178.5(6)
C34 C29 C30 C35 . 1.1(9)
Rh3 C29 C30 C35 . 120.4(6)
C28 C29 C30 Rh3 . 61.1(4)
C34 C29 C30 Rh3 . -119.3(6)
C29 C30 C31 C27 . 1.4(6)
C35 C30 C31 C27 . -179.5(6)
Rh3 C30 C31 C27 . -58.8(4)
C29 C30 C31 C36 . 179.1(5)
C35 C30 C31 C36 . -1.8(9)
Rh3 C30 C31 C36 . 119.0(6)
C29 C30 C31 Rh3 . 60.1(4)
C35 C30 C31 Rh3 . -120.7(6)
C28 C27 C31 C30 . -2.8(6)
C32 C27 C31 C30 . -178.3(6)
Rh3 C27 C31 C30 . 59.9(4)
C28 C27 C31 C36 . 179.4(5)
C32 C27 C31 C36 . 3.9(9)
Rh3 C27 C31 C36 . -117.9(5)
C28 C27 C31 Rh3 . -62.7(4)
C32 C27 C31 Rh3 . 121.9(6)
O16 C37 C38 O19 . -179.4(4)
O18 C37 C38 O19 . 0.6(7)
O16 C37 C38 O17 . -0.4(7)
O18 C37 C38 O17 . 179.7(4)
C45 C41 C42 C43 . -1.8(6)
C46 C41 C42 C43 . -178.0(6)
Rh4 C41 C42 C43 . 60.4(4)
C45 C41 C42 C47 . 179.7(5)
C46 C41 C42 C47 . 3.5(9)
Rh4 C41 C42 C47 . -118.2(5)
C45 C41 C42 Rh4 . -62.1(4)
C46 C41 C42 Rh4 . 121.7(6)
C41 C42 C43 C44 . 1.2(6)
C47 C42 C43 C44 . 179.7(5)
Rh4 C42 C43 C44 . 60.3(4)
C41 C42 C43 C48 . -177.6(5)
C47 C42 C43 C48 . 0.9(9)
Rh4 C42 C43 C48 . -118.6(6)
C41 C42 C43 Rh4 . -59.1(4)
C47 C42 C43 Rh4 . 119.4(6)
C42 C43 C44 C45 . -0.2(6)
C48 C43 C44 C45 . 178.7(5)
Rh4 C43 C44 C45 . 59.8(4)
C42 C43 C44 C49 . 178.3(5)
C48 C43 C44 C49 . -2.8(9)
Rh4 C43 C44 C49 . -121.6(6)
C42 C43 C44 Rh4 . -60.0(4)
C48 C43 C44 Rh4 . 118.9(6)
C42 C41 C45 C44 . 1.6(6)
C46 C41 C45 C44 . 177.8(6)
Rh4 C41 C45 C44 . -60.7(4)
C42 C41 C45 C50 . 178.8(6)
C46 C41 C45 C50 . -5.0(10)
Rh4 C41 C45 C50 . 116.5(6)
C42 C41 C45 Rh4 . 62.3(4)
C46 C41 C45 Rh4 . -121.5(6)
C43 C44 C45 C41 . -0.8(6)
C49 C44 C45 C41 . -179.4(6)
Rh4 C44 C45 C41 . 59.6(4)
C43 C44 C45 C50 . -178.1(6)
C49 C44 C45 C50 . 3.3(10)
Rh4 C44 C45 C50 . -117.7(6)
C43 C44 C45 Rh4 . -60.4(4)
C49 C44 C45 Rh4 . 121.0(6)
C55 C51 C52 C53 . 2.3(6)
C56 C51 C52 C53 . -179.3(5)
Rh5 C51 C52 C53 . -58.7(4)
C55 C51 C52 C57 . 178.4(5)
C56 C51 C52 C57 . -3.2(9)
Rh5 C51 C52 C57 . 117.4(6)
C55 C51 C52 Rh5 . 61.0(4)
C56 C51 C52 Rh5 . -120.6(6)
C51 C52 C53 C54 . -3.3(6)
C57 C52 C53 C54 . -179.5(5)
Rh5 C52 C53 C54 . -63.1(3)
C51 C52 C53 C58 . 179.9(5)
C57 C52 C53 C58 . 3.8(9)
Rh5 C52 C53 C58 . 120.2(6)
C51 C52 C53 Rh5 . 59.7(4)
C57 C52 C53 Rh5 . -116.4(6)
C52 C53 C54 C55 . 3.1(6)
C58 C53 C54 C55 . 179.9(5)
Rh5 C53 C54 C55 . -59.5(4)
C52 C53 C54 C59 . -178.4(5)
C58 C53 C54 C59 . -1.6(9)
Rh5 C53 C54 C59 . 119.0(5)
C52 C53 C54 Rh5 . 62.6(4)
C58 C53 C54 Rh5 . -120.6(5)
C52 C51 C55 C54 . -0.3(6)
C56 C51 C55 C54 . -178.8(5)
Rh5 C51 C55 C54 . 60.3(4)
C52 C51 C55 C60 . 178.6(5)
C56 C51 C55 C60 . 0.2(9)
Rh5 C51 C55 C60 . -120.8(6)
C52 C51 C55 Rh5 . -60.6(4)
C56 C51 C55 Rh5 . 121.0(6)
C53 C54 C55 C51 . -1.7(6)
C59 C54 C55 C51 . 179.8(5)
Rh5 C54 C55 C51 . -59.8(4)
C53 C54 C55 C60 . 179.3(5)
C59 C54 C55 C60 . 0.8(9)
Rh5 C54 C55 C60 . 121.2(6)
C53 C54 C55 Rh5 . 58.1(3)
C59 C54 C55 Rh5 . -120.4(5)
O1 C1 O2 Rh1 5_765 172.8(4)
C1 C1 O2 Rh1 5_765 -6.6(7)
O8 C13 O6 Rh2 . 179.7(4)
C14 C13 O6 Rh2 . -1.9(5)
O9 C14 O7 Rh2 . -170.2(4)
C13 C14 O7 Rh2 . 9.6(5)
O6 C13 O8 Rh3 . 177.8(4)
C14 C13 O8 Rh3 . -0.6(6)
O7 C14 O9 Rh3 . -169.6(4)
C13 C14 O9 Rh3 . 10.5(5)
O18 C37 O16 Rh4 . -175.2(4)
C38 C37 O16 Rh4 . 4.8(5)
O19 C38 O17 Rh4 . 174.7(4)
C37 C38 O17 Rh4 . -4.3(5)
O16 C37 O18 Rh5 . -179.6(4)
C38 C37 O18 Rh5 . 0.3(5)
O17 C38 O19 Rh5 . 179.8(4)
C37 C38 O19 Rh5 . -1.2(5)
Rh1 O3 S1 O4 . -99.5(3)
Rh1 O3 S1 O5 . 38.2(4)
Rh1 O3 S1 C2 . 149.3(3)
F1 C2 S1 O4 . -55.1(6)
F2 C2 S1 O4 . -177.0(5)
F3 C2 S1 O4 . 65.2(5)
F1 C2 S1 O5 . -178.3(5)
F2 C2 S1 O5 . 59.9(5)
F3 C2 S1 O5 . -57.9(5)
F1 C2 S1 O3 . 63.4(5)
F2 C2 S1 O3 . -58.4(5)
F3 C2 S1 O3 . -176.2(5)
Rh2 O10 S2 O12 . 95.4(3)
Rh2 O10 S2 O11 . -42.2(4)
Rh2 O10 S2 C15 . -153.3(3)
F6 C15 S2 O12 . -66.8(5)
F4 C15 S2 O12 . 53.1(5)
F5 C15 S2 O12 . 173.5(5)
F6 C15 S2 O11 . 56.2(5)
F4 C15 S2 O11 . 176.2(5)
F5 C15 S2 O11 . -63.4(5)
F6 C15 S2 O10 . 174.5(4)
F4 C15 S2 O10 . -65.6(5)
F5 C15 S2 O10 . 54.8(5)
Rh3 O13 S3 O14 . 90.4(4)
Rh3 O13 S3 O15 . -49.1(4)
Rh3 O13 S3 C16 . -158.7(3)
F8 C16 S3 O13 . -176.8(6)
F9 C16 S3 O13 . 63.2(6)
F7 C16 S3 O13 . -57.1(5)
F8 C16 S3 O14 . -58.4(7)
F9 C16 S3 O14 . -178.5(5)
F7 C16 S3 O14 . 61.2(6)
F8 C16 S3 O15 . 65.5(6)
F9 C16 S3 O15 . -54.5(6)
F7 C16 S3 O15 . -174.9(5)
Rh4 O20 S4 O21 . -107.9(3)
Rh4 O20 S4 O22 . 30.5(4)
Rh4 O20 S4 C39 . 141.8(3)
F10 C39 S4 O21 . -175.2(4)
F12 C39 S4 O21 . 65.4(5)
F11 C39 S4 O21 . -54.5(5)
F10 C39 S4 O22 . 61.8(5)
F12 C39 S4 O22 . -57.6(5)
F11 C39 S4 O22 . -177.5(5)
F10 C39 S4 O20 . -57.4(5)
F12 C39 S4 O20 . -176.8(4)
F11 C39 S4 O20 . 63.3(5)
Rh5 O23 S5 O24 . 88.3(4)
Rh5 O23 S5 O25 . -49.8(4)
Rh5 O23 S5 C40 . -160.5(3)
F14 C40 S5 O24 . 54.7(6)
F15 C40 S5 O24 . 176.7(5)
F13 C40 S5 O24 . -65.8(5)
F14 C40 S5 O25 . 178.6(5)
F15 C40 S5 O25 . -59.4(5)
F13 C40 S5 O25 . 58.1(5)
F14 C40 S5 O23 . -62.9(5)
F15 C40 S5 O23 . 59.1(5)
F13 C40 S5 O23 . 176.6(4)
C6 C5 Rh1 O2 . -166.2(3)
C4 C5 Rh1 O2 . 76.2(3)
C10 C5 Rh1 O2 . -43.5(6)
C6 C5 Rh1 O1 . -82.9(3)
C4 C5 Rh1 O1 . 159.5(3)
C10 C5 Rh1 O1 . 39.7(6)
C4 C5 Rh1 C6 . -117.6(5)
C10 C5 Rh1 C6 . 122.6(7)
C6 C5 Rh1 C4 . 117.6(5)
C10 C5 Rh1 C4 . -119.7(7)
C6 C5 Rh1 C3 . 80.9(4)
C4 C5 Rh1 C3 . -36.8(3)
C10 C5 Rh1 C3 . -156.5(6)
C6 C5 Rh1 C7 . 37.0(3)
C4 C5 Rh1 C7 . -80.6(3)
C10 C5 Rh1 C7 . 159.7(6)
C6 C5 Rh1 O3 . 66.3(8)
C4 C5 Rh1 O3 . -51.3(8)
C10 C5 Rh1 O3 . -171.0(5)
C1 O2 Rh1 C5 . 112.4(4)
C1 O2 Rh1 O1 . 7.8(3)
C1 O2 Rh1 C6 . 96.5(4)
C1 O2 Rh1 C4 . 151.1(4)
C1 O2 Rh1 C3 . -174.5(3)
C1 O2 Rh1 C7 . -173.4(5)
C1 O2 Rh1 O3 . -80.8(3)
C1 O1 Rh1 C5 5_765 -114.5(4)
C1 O1 Rh1 O2 5_765 -8.1(3)
C1 O1 Rh1 C6 5_765 -154.1(4)
C1 O1 Rh1 C4 5_765 -92.5(4)
C1 O1 Rh1 C3 5_765 179.5(6)
C1 O1 Rh1 C7 5_765 172.5(4)
C1 O1 Rh1 O3 5_765 73.9(4)
C7 C6 Rh1 C5 . 119.6(5)
C11 C6 Rh1 C5 . -121.2(7)
C5 C6 Rh1 O2 . 24.2(5)
C7 C6 Rh1 O2 . 143.8(3)
C11 C6 Rh1 O2 . -97.0(6)
C5 C6 Rh1 O1 . 106.5(3)
C7 C6 Rh1 O1 . -133.9(3)
C11 C6 Rh1 O1 . -14.6(6)
C5 C6 Rh1 C4 . -38.3(3)
C7 C6 Rh1 C4 . 81.3(3)
C11 C6 Rh1 C4 . -159.5(6)
C5 C6 Rh1 C3 . -81.3(3)
C7 C6 Rh1 C3 . 38.3(3)
C11 C6 Rh1 C3 . 157.5(6)
C5 C6 Rh1 C7 . -119.6(5)
C11 C6 Rh1 C7 . 119.3(7)
C5 C6 Rh1 O3 . -159.5(3)
C7 C6 Rh1 O3 . -39.9(4)
C11 C6 Rh1 O3 . 79.4(6)
C3 C4 Rh1 C5 . -119.7(4)
C9 C4 Rh1 C5 . 118.3(6)
C3 C4 Rh1 O2 . 127.8(3)
C5 C4 Rh1 O2 . -112.5(3)
C9 C4 Rh1 O2 . 5.8(5)
C3 C4 Rh1 O1 . -153.7(3)
C5 C4 Rh1 O1 . -34.0(4)
C9 C4 Rh1 O1 . 84.3(5)
C3 C4 Rh1 C6 . -81.7(3)
C5 C4 Rh1 C6 . 38.0(3)
C9 C4 Rh1 C6 . 156.3(5)
C5 C4 Rh1 C3 . 119.7(4)
C9 C4 Rh1 C3 . -122.0(6)
C3 C4 Rh1 C7 . -38.4(3)
C5 C4 Rh1 C7 . 81.3(3)
C9 C4 Rh1 C7 . -160.4(5)
C3 C4 Rh1 O3 . 43.8(4)
C5 C4 Rh1 O3 . 163.5(3)
C9 C4 Rh1 O3 . -78.2(5)
C4 C3 Rh1 C5 . 37.2(3)
C8 C3 Rh1 C5 . 159.3(6)
C7 C3 Rh1 C5 . -80.8(3)
C4 C3 Rh1 O2 . -62.7(3)
C8 C3 Rh1 O2 . 59.4(5)
C7 C3 Rh1 O2 . 179.3(3)
C4 C3 Rh1 O1 . 108.9(6)
C8 C3 Rh1 O1 . -129.0(6)
C7 C3 Rh1 O1 . -9.0(8)
C4 C3 Rh1 C6 . 80.3(3)
C8 C3 Rh1 C6 . -157.6(6)
C7 C3 Rh1 C6 . -37.7(3)
C8 C3 Rh1 C4 . 122.1(6)
C7 C3 Rh1 C4 . -118.0(5)
C4 C3 Rh1 C7 . 118.0(5)
C8 C3 Rh1 C7 . -119.9(6)
C4 C3 Rh1 O3 . -146.9(3)
C8 C3 Rh1 O3 . -24.8(5)
C7 C3 Rh1 O3 . 95.1(3)
C6 C7 Rh1 C5 . -37.0(3)
C3 C7 Rh1 C5 . 81.1(3)
C12 C7 Rh1 C5 . -158.4(7)
C6 C7 Rh1 O2 . -119.7(5)
C3 C7 Rh1 O2 . -1.6(7)
C12 C7 Rh1 O2 . 118.9(6)
C6 C7 Rh1 O1 . 58.9(4)
C3 C7 Rh1 O1 . 177.0(3)
C12 C7 Rh1 O1 . -62.6(7)
C3 C7 Rh1 C6 . 118.1(5)
C12 C7 Rh1 C6 . -121.4(7)
C6 C7 Rh1 C4 . -80.5(3)
C3 C7 Rh1 C4 . 37.6(3)
C12 C7 Rh1 C4 . 158.1(7)
C6 C7 Rh1 C3 . -118.1(5)
C12 C7 Rh1 C3 . 120.5(7)
C6 C7 Rh1 O3 . 151.1(3)
C3 C7 Rh1 O3 . -90.8(3)
C12 C7 Rh1 O3 . 29.7(6)
S1 O3 Rh1 C5 . -109.6(7)
S1 O3 Rh1 O2 . 119.7(3)
S1 O3 Rh1 O1 . 41.1(3)
S1 O3 Rh1 C6 . -58.3(4)
S1 O3 Rh1 C4 . -149.3(3)
S1 O3 Rh1 C3 . -123.1(3)
S1 O3 Rh1 C7 . -82.6(3)
C18 C17 Rh2 C21 . 117.3(5)
C22 C17 Rh2 C21 . -121.3(7)
C21 C17 Rh2 C20 . -36.7(3)
C18 C17 Rh2 C20 . 80.6(4)
C22 C17 Rh2 C20 . -158.0(6)
C21 C17 Rh2 O6 . 63.3(4)
C18 C17 Rh2 O6 . -179.5(3)
C22 C17 Rh2 O6 . -58.0(6)
C21 C17 Rh2 C18 . -117.3(5)
C22 C17 Rh2 C18 . 121.4(7)
C21 C17 Rh2 C19 . -79.8(4)
C18 C17 Rh2 C19 . 37.5(3)
C22 C17 Rh2 C19 . 158.9(7)
C21 C17 Rh2 O7 . 145.9(3)
C18 C17 Rh2 O7 . -96.9(3)
C22 C17 Rh2 O7 . 24.6(6)
C21 C17 Rh2 O10 . -123.1(5)
C18 C17 Rh2 O10 . -5.8(7)
C22 C17 Rh2 O10 . 115.6(6)
C20 C21 Rh2 C17 . -120.1(5)
C26 C21 Rh2 C17 . 118.5(7)
C17 C21 Rh2 C20 . 120.1(5)
C26 C21 Rh2 C20 . -121.4(7)
C17 C21 Rh2 O6 . -126.7(3)
C20 C21 Rh2 O6 . 113.2(3)
C26 C21 Rh2 O6 . -8.2(6)
C17 C21 Rh2 C18 . 38.5(3)
C20 C21 Rh2 C18 . -81.6(4)
C26 C21 Rh2 C18 . 156.9(6)
C17 C21 Rh2 C19 . 81.6(4)
C20 C21 Rh2 C19 . -38.5(3)
C26 C21 Rh2 C19 . -160.0(6)
C17 C21 Rh2 O7 . -47.1(4)
C20 C21 Rh2 O7 . -167.3(3)
C26 C21 Rh2 O7 . 71.3(6)
C17 C21 Rh2 O10 . 140.3(4)
C20 C21 Rh2 O10 . 20.2(6)
C26 C21 Rh2 O10 . -101.3(6)
C21 C20 Rh2 C17 . 36.6(3)
C19 C20 Rh2 C17 . -80.1(4)
C25 C20 Rh2 C17 . 156.3(7)
C19 C20 Rh2 C21 . -116.8(5)
C25 C20 Rh2 C21 . 119.7(8)
C21 C20 Rh2 O6 . -75.0(4)
C19 C20 Rh2 O6 . 168.2(3)
C25 C20 Rh2 O6 . 44.7(6)
C21 C20 Rh2 C18 . 80.0(4)
C19 C20 Rh2 C18 . -36.7(3)
C25 C20 Rh2 C18 . -160.2(7)
C21 C20 Rh2 C19 . 116.8(5)
C25 C20 Rh2 C19 . -123.5(8)
C21 C20 Rh2 O7 . 48.0(10)
C19 C20 Rh2 O7 . -68.7(10)
C25 C20 Rh2 O7 . 167.7(7)
C21 C20 Rh2 O10 . -168.8(3)
C19 C20 Rh2 O10 . 74.4(4)
C25 C20 Rh2 O10 . -49.1(6)
C13 O6 Rh2 C17 . 101.6(4)
C13 O6 Rh2 C21 . 136.2(4)
C13 O6 Rh2 C20 . 174.1(4)
C13 O6 Rh2 C18 . 100.8(5)
C13 O6 Rh2 C19 . -172.2(4)
C13 O6 Rh2 O7 . 5.1(3)
C13 O6 Rh2 O10 . -75.8(3)
C19 C18 Rh2 C17 . 118.3(5)
C23 C18 Rh2 C17 . -119.9(7)
C19 C18 Rh2 C21 . 80.2(4)
C17 C18 Rh2 C21 . -38.1(3)
C23 C18 Rh2 C21 . -158.0(7)
C19 C18 Rh2 C20 . 36.9(3)
C17 C18 Rh2 C20 . -81.3(4)
C23 C18 Rh2 C20 . 158.8(7)
C19 C18 Rh2 O6 . 119.5(5)
C17 C18 Rh2 O6 . 1.2(7)
C23 C18 Rh2 O6 . -118.7(6)
C17 C18 Rh2 C19 . -118.3(5)
C23 C18 Rh2 C19 . 121.8(7)
C19 C18 Rh2 O7 . -150.0(3)
C17 C18 Rh2 O7 . 91.7(3)
C23 C18 Rh2 O7 . -28.2(6)
C19 C18 Rh2 O10 . -64.4(4)
C17 C18 Rh2 O10 . 177.4(3)
C23 C18 Rh2 O10 . 57.5(6)
C18 C19 Rh2 C17 . -38.0(3)
C20 C19 Rh2 C17 . 81.8(4)
C24 C19 Rh2 C17 . -159.4(7)
C18 C19 Rh2 C21 . -81.2(4)
C20 C19 Rh2 C21 . 38.5(3)
C24 C19 Rh2 C21 . 157.4(7)
C18 C19 Rh2 C20 . -119.8(5)
C24 C19 Rh2 C20 . 118.8(8)
C18 C19 Rh2 O6 . -140.4(4)
C20 C19 Rh2 O6 . -20.6(5)
C24 C19 Rh2 O6 . 98.2(7)
C20 C19 Rh2 C18 . 119.8(5)
C24 C19 Rh2 C18 . -121.4(8)
C18 C19 Rh2 O7 . 43.3(4)
C20 C19 Rh2 O7 . 163.0(3)
C24 C19 Rh2 O7 . -78.2(7)
C18 C19 Rh2 O10 . 125.9(3)
C20 C19 Rh2 O10 . -114.4(3)
C24 C19 Rh2 O10 . 4.4(6)
C14 O7 Rh2 C17 . -123.4(4)
C14 O7 Rh2 C21 . -95.2(4)
C14 O7 Rh2 C20 . -134.1(9)
C14 O7 Rh2 O6 . -8.1(3)
C14 O7 Rh2 C18 . -163.9(4)
C14 O7 Rh2 C19 . 169.8(3)
C14 O7 Rh2 O10 . 80.8(3)
S2 O10 Rh2 C17 . 140.6(4)
S2 O10 Rh2 C21 . 50.3(5)
S2 O10 Rh2 C20 . 63.7(3)
S2 O10 Rh2 O6 . -45.1(3)
S2 O10 Rh2 C18 . 136.4(3)
S2 O10 Rh2 C19 . 101.5(3)
S2 O10 Rh2 O7 . -124.1(3)
C31 C27 Rh3 O8 . 79.5(3)
C28 C27 Rh3 O8 . -164.1(3)
C32 C27 Rh3 O8 . -42.0(6)
C31 C27 Rh3 C29 . -79.8(4)
C28 C27 Rh3 C29 . 36.6(4)
C32 C27 Rh3 C29 . 158.6(7)
C28 C27 Rh3 C31 . 116.4(5)
C32 C27 Rh3 C31 . -121.5(7)
C31 C27 Rh3 C28 . -116.4(5)
C32 C27 Rh3 C28 . 122.1(8)
C31 C27 Rh3 C30 . -36.4(3)
C28 C27 Rh3 C30 . 80.0(4)
C32 C27 Rh3 C30 . -157.9(7)
C31 C27 Rh3 O9 . 162.6(3)
C28 C27 Rh3 O9 . -81.0(4)
C32 C27 Rh3 O9 . 41.1(6)
C31 C27 Rh3 O13 . -77.1(7)
C28 C27 Rh3 O13 . 39.3(8)
C32 C27 Rh3 O13 . 161.3(6)
C13 O8 Rh3 C27 . 111.1(4)
C13 O8 Rh3 C29 . 178.0(6)
C13 O8 Rh3 C31 . 150.3(4)
C13 O8 Rh3 C28 . 93.7(4)
C13 O8 Rh3 C30 . -177.1(4)
C13 O8 Rh3 O9 . 4.4(3)
C13 O8 Rh3 O13 . -75.8(4)
C28 C29 Rh3 C27 . -37.2(3)
C30 C29 Rh3 C27 . 80.8(4)
C34 C29 Rh3 C27 . -160.9(7)
C28 C29 Rh3 O8 . -111.3(6)
C30 C29 Rh3 O8 . 6.7(8)
C34 C29 Rh3 O8 . 125.0(7)
C28 C29 Rh3 C31 . -80.8(4)
C30 C29 Rh3 C31 . 37.2(3)
C34 C29 Rh3 C31 . 155.5(7)
C30 C29 Rh3 C28 . 118.0(5)
C34 C29 Rh3 C28 . -123.7(8)
C28 C29 Rh3 C30 . -118.0(5)
C34 C29 Rh3 C30 . 118.3(8)
C28 C29 Rh3 O9 . 61.2(4)
C30 C29 Rh3 O9 . 179.2(3)
C34 C29 Rh3 O9 . -62.5(7)
C28 C29 Rh3 O13 . 143.6(3)
C30 C29 Rh3 O13 . -98.4(3)
C34 C29 Rh3 O13 . 19.9(7)
C30 C31 Rh3 C27 . -119.9(5)
C36 C31 Rh3 C27 . 118.5(7)
C30 C31 Rh3 O8 . 131.7(3)
C27 C31 Rh3 O8 . -108.5(3)
C36 C31 Rh3 O8 . 10.1(6)
C30 C31 Rh3 C29 . -38.0(4)
C27 C31 Rh3 C29 . 81.9(4)
C36 C31 Rh3 C29 . -159.6(7)
C30 C31 Rh3 C28 . -81.0(4)
C27 C31 Rh3 C28 . 38.9(3)
C36 C31 Rh3 C28 . 157.4(7)
C27 C31 Rh3 C30 . 119.9(5)
C36 C31 Rh3 C30 . -121.6(7)
C30 C31 Rh3 O9 . -150.1(3)
C27 C31 Rh3 O9 . -30.2(5)
C36 C31 Rh3 O9 . 88.3(6)
C30 C31 Rh3 O13 . 36.2(4)
C27 C31 Rh3 O13 . 156.1(3)
C36 C31 Rh3 O13 . -85.4(6)
C29 C28 Rh3 C27 . 119.7(5)
C33 C28 Rh3 C27 . -119.4(8)
C29 C28 Rh3 O8 . 146.2(3)
C27 C28 Rh3 O8 . 26.5(5)
C33 C28 Rh3 O8 . -92.9(7)
C27 C28 Rh3 C29 . -119.7(5)
C33 C28 Rh3 C29 . 120.9(8)
C29 C28 Rh3 C31 . 80.9(4)
C27 C28 Rh3 C31 . -38.9(3)
C33 C28 Rh3 C31 . -158.3(7)
C29 C28 Rh3 C30 . 38.2(4)
C27 C28 Rh3 C30 . -81.6(4)
C33 C28 Rh3 C30 . 159.0(7)
C29 C28 Rh3 O9 . -131.3(3)
C27 C28 Rh3 O9 . 109.0(3)
C33 C28 Rh3 O9 . -10.4(7)
C29 C28 Rh3 O13 . -46.7(4)
C27 C28 Rh3 O13 . -166.4(3)
C33 C28 Rh3 O13 . 74.2(7)
C31 C30 Rh3 C27 . 37.2(3)
C29 C30 Rh3 C27 . -81.2(4)
C35 C30 Rh3 C27 . 157.8(7)
C31 C30 Rh3 O8 . -58.9(4)
C29 C30 Rh3 O8 . -177.3(3)
C35 C30 Rh3 O8 . 61.7(7)
C31 C30 Rh3 C29 . 118.4(5)
C35 C30 Rh3 C29 . -121.0(8)
C29 C30 Rh3 C31 . -118.4(5)
C35 C30 Rh3 C31 . 120.6(8)
C31 C30 Rh3 C28 . 80.9(4)
C29 C30 Rh3 C28 . -37.5(3)
C35 C30 Rh3 C28 . -158.6(7)
C31 C30 Rh3 O9 . 116.3(6)
C29 C30 Rh3 O9 . -2.1(8)
C35 C30 Rh3 O9 . -123.1(7)
C31 C30 Rh3 O13 . -154.3(3)
C29 C30 Rh3 O13 . 87.3(4)
C35 C30 Rh3 O13 . -33.7(7)
C14 O9 Rh3 C27 . -111.9(4)
C14 O9 Rh3 O8 . -8.3(3)
C14 O9 Rh3 C29 . 174.4(3)
C14 O9 Rh3 C31 . -92.0(4)
C14 O9 Rh3 C28 . -151.7(4)
C14 O9 Rh3 C30 . 175.9(6)
C14 O9 Rh3 O13 . 83.4(3)
S3 O13 Rh3 C27 . 128.8(6)
S3 O13 Rh3 O8 . -28.8(3)
S3 O13 Rh3 C29 . 131.3(3)
S3 O13 Rh3 C31 . 69.4(4)
S3 O13 Rh3 C28 . 158.7(3)
S3 O13 Rh3 C30 . 91.4(3)
S3 O13 Rh3 O9 . -107.1(3)
C42 C41 Rh4 C45 . -116.8(5)
C46 C41 Rh4 C45 . 121.8(7)
C45 C41 Rh4 C42 . 116.8(5)
C46 C41 Rh4 C42 . -121.4(7)
C42 C41 Rh4 O16 . 160.9(3)
C45 C41 Rh4 O16 . -82.3(4)
C46 C41 Rh4 O16 . 39.5(6)
C42 C41 Rh4 O17 . 78.6(3)
C45 C41 Rh4 O17 . -164.6(3)
C46 C41 Rh4 O17 . -42.8(6)
C42 C41 Rh4 C44 . -79.5(4)
C45 C41 Rh4 C44 . 37.3(3)
C46 C41 Rh4 C44 . 159.1(6)
C42 C41 Rh4 C43 . -36.5(3)
C45 C41 Rh4 C43 . 80.3(4)
C46 C41 Rh4 C43 . -157.9(6)
C42 C41 Rh4 O20 . -56.3(9)
C45 C41 Rh4 O20 . 60.5(9)
C46 C41 Rh4 O20 . -177.7(6)
C44 C45 Rh4 C41 . 118.9(5)
C50 C45 Rh4 C41 . -121.2(8)
C41 C45 Rh4 C42 . -38.5(3)
C44 C45 Rh4 C42 . 80.4(4)
C50 C45 Rh4 C42 . -159.8(7)
C41 C45 Rh4 O16 . 105.4(3)
C44 C45 Rh4 O16 . -135.7(3)
C50 C45 Rh4 O16 . -15.9(7)
C41 C45 Rh4 O17 . 26.4(5)
C44 C45 Rh4 O17 . 145.3(3)
C50 C45 Rh4 O17 . -94.8(7)
C41 C45 Rh4 C44 . -118.9(5)
C50 C45 Rh4 C44 . 119.9(8)
C41 C45 Rh4 C43 . -81.3(4)
C44 C45 Rh4 C43 . 37.6(3)
C50 C45 Rh4 C43 . 157.4(7)
C41 C45 Rh4 O20 . -163.2(3)
C44 C45 Rh4 O20 . -44.3(4)
C50 C45 Rh4 O20 . 75.5(7)
C43 C42 Rh4 C41 . -119.9(5)
C47 C42 Rh4 C41 . 118.9(6)
C43 C42 Rh4 C45 . -81.2(4)
C41 C42 Rh4 C45 . 38.7(4)
C47 C42 Rh4 C45 . 157.7(6)
C43 C42 Rh4 O16 . -150.2(3)
C41 C42 Rh4 O16 . -30.3(5)
C47 C42 Rh4 O16 . 88.6(6)
C43 C42 Rh4 O17 . 130.0(3)
C41 C42 Rh4 O17 . -110.1(3)
C47 C42 Rh4 O17 . 8.8(5)
C43 C42 Rh4 C44 . -37.8(3)
C41 C42 Rh4 C44 . 82.2(4)
C47 C42 Rh4 C44 . -158.9(6)
C41 C42 Rh4 C43 . 119.9(5)
C47 C42 Rh4 C43 . -121.2(6)
C43 C42 Rh4 O20 . 44.2(4)
C41 C42 Rh4 O20 . 164.1(3)
C47 C42 Rh4 O20 . -77.0(5)
C37 O16 Rh4 C41 . -111.0(4)
C37 O16 Rh4 C45 . -150.6(4)
C37 O16 Rh4 C42 . -91.6(4)
C37 O16 Rh4 O17 . -5.3(3)
C37 O16 Rh4 C44 . 177.6(3)
C37 O16 Rh4 C43 . -170.2(6)
C37 O16 Rh4 O20 . 77.6(3)
C38 O17 Rh4 C41 . 107.1(4)
C38 O17 Rh4 C45 . 89.7(5)
C38 O17 Rh4 C42 . 146.1(4)
C38 O17 Rh4 O16 . 5.1(3)
C38 O17 Rh4 C44 . 178.4(5)
C38 O17 Rh4 C43 . 179.6(3)
C38 O17 Rh4 O20 . -83.0(3)
C45 C44 Rh4 C41 . -37.6(4)
C43 C44 Rh4 C41 . 80.8(4)
C49 C44 Rh4 C41 . -159.0(7)
C43 C44 Rh4 C45 . 118.4(5)
C49 C44 Rh4 C45 . -121.4(8)
C45 C44 Rh4 C42 . -81.0(4)
C43 C44 Rh4 C42 . 37.4(3)
C49 C44 Rh4 C42 . 157.6(7)
C45 C44 Rh4 O16 . 55.5(4)
C43 C44 Rh4 O16 . 173.9(3)
C49 C44 Rh4 O16 . -65.9(7)
C45 C44 Rh4 O17 . -116.7(6)
C43 C44 Rh4 O17 . 1.7(7)
C49 C44 Rh4 O17 . 121.9(6)
C45 C44 Rh4 C43 . -118.4(5)
C49 C44 Rh4 C43 . 120.2(8)
C45 C44 Rh4 O20 . 148.1(3)
C43 C44 Rh4 O20 . -93.5(3)
C49 C44 Rh4 O20 . 26.6(6)
C42 C43 Rh4 C41 . 37.0(3)
C44 C43 Rh4 C41 . -81.3(4)
C48 C43 Rh4 C41 . 159.0(6)
C42 C43 Rh4 C45 . 80.7(4)
C44 C43 Rh4 C45 . -37.7(4)
C48 C43 Rh4 C45 . -157.4(6)
C44 C43 Rh4 C42 . -118.3(5)
C48 C43 Rh4 C42 . 121.9(7)
C42 C43 Rh4 O16 . 102.0(6)
C44 C43 Rh4 O16 . -16.3(8)
C48 C43 Rh4 O16 . -136.1(6)
C42 C43 Rh4 O17 . -60.9(4)
C44 C43 Rh4 O17 . -179.3(3)
C48 C43 Rh4 O17 . 61.0(6)
C42 C43 Rh4 C44 . 118.3(5)
C48 C43 Rh4 C44 . -119.7(7)
C42 C43 Rh4 O20 . -147.9(3)
C44 C43 Rh4 O20 . 93.8(3)
C48 C43 Rh4 O20 . -25.9(5)
S4 O20 Rh4 C41 . -98.9(8)
S4 O20 Rh4 C45 . -50.5(4)
S4 O20 Rh4 C42 . -143.7(3)
S4 O20 Rh4 O16 . 45.3(3)
S4 O20 Rh4 O17 . 124.0(3)
S4 O20 Rh4 C44 . -77.3(3)
S4 O20 Rh4 C43 . -117.3(3)
C54 C53 Rh5 C52 . 116.8(4)
C58 C53 Rh5 C52 . -122.1(6)
C52 C53 Rh5 C51 . -36.8(3)
C54 C53 Rh5 C51 . 80.0(3)
C58 C53 Rh5 C51 . -158.9(6)
C52 C53 Rh5 O18 . 162.1(3)
C54 C53 Rh5 O18 . -81.1(3)
C58 C53 Rh5 O18 . 40.0(5)
C52 C53 Rh5 C54 . -116.8(4)
C58 C53 Rh5 C54 . 121.1(6)
C52 C53 Rh5 C55 . -79.9(3)
C54 C53 Rh5 C55 . 36.9(3)
C58 C53 Rh5 C55 . 158.0(6)
C52 C53 Rh5 O19 . 80.6(3)
C54 C53 Rh5 O19 . -162.6(3)
C58 C53 Rh5 O19 . -41.5(5)
C52 C53 Rh5 O23 . -63.1(8)
C54 C53 Rh5 O23 . 53.7(8)
C58 C53 Rh5 O23 . 174.8(6)
C51 C52 Rh5 C53 . -119.3(4)
C57 C52 Rh5 C53 . 119.9(7)
C53 C52 Rh5 C51 . 119.3(4)
C57 C52 Rh5 C51 . -120.8(7)
C51 C52 Rh5 O18 . -149.4(3)
C53 C52 Rh5 O18 . -30.1(5)
C57 C52 Rh5 O18 . 89.7(6)
C51 C52 Rh5 C54 . -80.7(3)
C53 C52 Rh5 C54 . 38.7(3)
C57 C52 Rh5 C54 . 158.5(6)
C51 C52 Rh5 C55 . -37.5(3)
C53 C52 Rh5 C55 . 81.8(3)
C57 C52 Rh5 C55 . -158.3(6)
C51 C52 Rh5 O19 . 134.8(3)
C53 C52 Rh5 O19 . -105.9(3)
C57 C52 Rh5 O19 . 14.0(5)
C51 C52 Rh5 O23 . 42.4(4)
C53 C52 Rh5 O23 . 161.7(3)
C57 C52 Rh5 O23 . -78.4(6)
C52 C51 Rh5 C53 . 37.6(3)
C55 C51 Rh5 C53 . -81.2(3)
C56 C51 Rh5 C53 . 158.9(6)
C55 C51 Rh5 C52 . -118.8(5)
C56 C51 Rh5 C52 . 121.3(7)
C52 C51 Rh5 O18 . 112.1(6)
C55 C51 Rh5 O18 . -6.6(7)
C56 C51 Rh5 O18 . -126.5(6)
C52 C51 Rh5 C54 . 81.3(3)
C55 C51 Rh5 C54 . -37.5(3)
C56 C51 Rh5 C54 . -157.4(6)
C52 C51 Rh5 C55 . 118.8(5)
C56 C51 Rh5 C55 . -119.9(7)
C52 C51 Rh5 O19 . -55.0(4)
C55 C51 Rh5 O19 . -173.8(3)
C56 C51 Rh5 O19 . 66.3(6)
C52 C51 Rh5 O23 . -149.2(3)
C55 C51 Rh5 O23 . 92.0(3)
C56 C51 Rh5 O23 . -27.9(6)
C37 O18 Rh5 C53 . -101.4(4)
C37 O18 Rh5 C52 . -81.7(4)
C37 O18 Rh5 C51 . -169.4(5)
C37 O18 Rh5 C54 . -141.1(4)
C37 O18 Rh5 C55 . -174.3(3)
C37 O18 Rh5 O19 . -0.7(3)
C37 O18 Rh5 O23 . 89.4(3)
C55 C54 Rh5 C53 . 119.4(4)
C59 C54 Rh5 C53 . -119.4(6)
C55 C54 Rh5 C52 . 80.6(3)
C53 C54 Rh5 C52 . -38.8(3)
C59 C54 Rh5 C52 . -158.2(6)
C55 C54 Rh5 C51 . 37.6(3)
C53 C54 Rh5 C51 . -81.8(3)
C59 C54 Rh5 C51 . 158.8(6)
C55 C54 Rh5 O18 . -132.8(3)
C53 C54 Rh5 O18 . 107.8(3)
C59 C54 Rh5 O18 . -11.6(5)
C53 C54 Rh5 C55 . -119.4(4)
C59 C54 Rh5 C55 . 121.2(6)
C55 C54 Rh5 O19 . 146.7(3)
C53 C54 Rh5 O19 . 27.3(4)
C59 C54 Rh5 O19 . -92.0(5)
C55 C54 Rh5 O23 . -44.6(4)
C53 C54 Rh5 O23 . -164.0(3)
C59 C54 Rh5 O23 . 76.7(5)
C51 C55 Rh5 C53 . 81.1(3)
C54 C55 Rh5 C53 . -37.4(3)
C60 C55 Rh5 C53 . -158.7(6)
C51 C55 Rh5 C52 . 37.3(3)
C54 C55 Rh5 C52 . -81.2(3)
C60 C55 Rh5 C52 . 157.5(6)
C54 C55 Rh5 C51 . -118.5(5)
C60 C55 Rh5 C51 . 120.2(7)
C51 C55 Rh5 O18 . 177.5(3)
C54 C55 Rh5 O18 . 59.0(4)
C60 C55 Rh5 O18 . -62.3(6)
C51 C55 Rh5 C54 . 118.5(5)
C60 C55 Rh5 C54 . -121.2(7)
C51 C55 Rh5 O19 . 15.2(7)
C54 C55 Rh5 O19 . -103.3(5)
C60 C55 Rh5 O19 . 135.4(5)
C51 C55 Rh5 O23 . -94.5(3)
C54 C55 Rh5 O23 . 147.0(3)
C60 C55 Rh5 O23 . 25.7(6)
C38 O19 Rh5 C53 . 106.1(4)
C38 O19 Rh5 C52 . 145.6(4)
C38 O19 Rh5 C51 . 176.8(3)
C38 O19 Rh5 O18 . 1.0(3)
C38 O19 Rh5 C54 . 88.5(4)
C38 O19 Rh5 C55 . 165.7(5)
C38 O19 Rh5 O23 . -82.9(3)
S5 O23 Rh5 C53 . 116.5(7)
S5 O23 Rh5 C52 . 66.5(4)
S5 O23 Rh5 C51 . 92.1(3)
S5 O23 Rh5 O18 . -106.5(3)
S5 O23 Rh5 C54 . 158.7(3)
S5 O23 Rh5 C55 . 132.0(3)
S5 O23 Rh5 O19 . -28.4(3)
